data_1568262
loop_
_publ_author_name
'Bellia, Sophia A.'
'Metzler, Matthew'
'Huynh, Marissa'
'Zeller, Matthias'
'Mirjafari, Arsalan'
'Cohn, Pamela'
'Hillesheim, Patrick C.'

_publ_section_title
;
 Bridging the crystal and solution structure of a series of lipid-inspired
 ionic liquids.
;
_journal_issue 4
_journal_name_full 'Soft matter'
_journal_page_first 749
_journal_page_last 765
_journal_paper_doi 10.1039/d2sm01478e
_journal_volume 19
_journal_year 2023
_chemical_formula_moiety 'C21 H41 N2, C2 F6 N O4 S2'
_chemical_formula_sum 'C23 H41 F6 N3 O4 S2'
_chemical_formula_weight 601.71
_space_group_crystal_system triclinic
_space_group_IT_number 2
_space_group_name_Hall '-P 1'
_space_group_name_H-M_alt 'P -1'
_atom_sites_solution_hydrogens geom
_atom_sites_solution_primary dual
_atom_sites_solution_secondary difmap
_audit_creation_date 2022-11-07
_audit_creation_method
;
Olex2 1.5
(compiled 2022.04.07 svn.rca3783a0 for OlexSys, GUI svn.r6498)
;
_audit_update_record
;
2022-11-09 deposited with the CCDC.	2022-12-28 downloaded from the CCDC.
;
_cell_angle_alpha 96.4858(18)
_cell_angle_beta 95.9509(17)
_cell_angle_gamma 98.1327(17)
_cell_formula_units_Z 4
_cell_length_a 7.0531(2)
_cell_length_b 15.7762(5)
_cell_length_c 27.1070(9)
_cell_measurement_reflns_used 9918
_cell_measurement_temperature 150(2)
_cell_measurement_theta_max 78.9869
_cell_measurement_theta_min 5.3969
_cell_volume 2944.75(16)
_computing_cell_refinement 'SAINT V8.40A (Bruker, 2019)'
_computing_data_collection 'Apex3 v2019.11-0 (Bruker, 2019)'
_computing_data_reduction 'SAINT V8.40A (Bruker, 2019)'
_computing_molecular_graphics
;
SHELXLE Rev1183 (H\"ubschle et al., 2011)
Olex2 1.5 (Dolomanov et al., 2009)
;
_computing_publication_material
;
SHELXLE Rev1183 (H\"ubschle et al., 2011)
Olex2 1.5 (Dolomanov et al., 2009)
;
_computing_structure_refinement
;  
SHELXL-2018/3 (Sheldrick, 2015, 2018), 
SHELXLE Rev1183 (H\"ubschle et al., 2011)
Olex2 1.5 (Dolomanov et al., 2009)
;
_computing_structure_solution 'SHELXT (Sheldrick, 2015)'
_diffrn_ambient_temperature 150.00
_diffrn_detector_area_resol_mean 7.4074
_diffrn_measured_fraction_theta_full 0.989
_diffrn_measured_fraction_theta_max 0.943
_diffrn_measurement_device_type
;
Bruker AXS D8 Quest diffractometer with PhotonIII_C14 charge-integrating and 
photon counting pixel array detector
;
_diffrn_measurement_method 'omega and phi scans'
_diffrn_radiation_type CuK\a
_diffrn_radiation_wavelength 1.54178
_diffrn_reflns_av_R_equivalents 0.0515
_diffrn_reflns_av_unetI/netI 0.0624
_diffrn_reflns_Laue_measured_fraction_full 0.989
_diffrn_reflns_Laue_measured_fraction_max 0.943
_diffrn_reflns_limit_h_max 8
_diffrn_reflns_limit_h_min -8
_diffrn_reflns_limit_k_max 19
_diffrn_reflns_limit_k_min -19
_diffrn_reflns_limit_l_max 31
_diffrn_reflns_limit_l_min -34
_diffrn_reflns_number 28387
_diffrn_reflns_point_group_measured_fraction_full 0.989
_diffrn_reflns_point_group_measured_fraction_max 0.943
_diffrn_reflns_theta_full 67.679
_diffrn_reflns_theta_max 79.610
_diffrn_reflns_theta_min 2.853
_exptl_absorpt_coefficient_mu 2.276
_exptl_absorpt_correction_T_max 0.7543
_exptl_absorpt_correction_T_min 0.5947
_exptl_absorpt_correction_type multi-scan
_exptl_absorpt_process_details
;
 SADABS 2016/2: Krause, L., Herbst-Irmer, R., Sheldrick G.M. & Stalke D.,
 J. Appl. Cryst. 48 (2015) 3-10
;
_exptl_crystal_colour colourless
_exptl_crystal_colour_primary colourless
_exptl_crystal_density_diffrn 1.357
_exptl_crystal_description plate
_exptl_crystal_F_000 1272
_exptl_crystal_size_max 0.19
_exptl_crystal_size_mid 0.16
_exptl_crystal_size_min 0.05
_refine_diff_density_max 0.437
_refine_diff_density_min -0.345
_refine_diff_density_rms 0.069
_refine_ls_extinction_method none
_refine_ls_goodness_of_fit_ref 1.050
_refine_ls_hydrogen_treatment constr
_refine_ls_matrix_type full
_refine_ls_number_parameters 1385
_refine_ls_number_reflns 12039
_refine_ls_number_restraints 2748
_refine_ls_restrained_S_all 0.979
_refine_ls_R_factor_all 0.1068
_refine_ls_R_factor_gt 0.0890
_refine_ls_shift/su_max 0.000
_refine_ls_shift/su_mean 0.000
_refine_ls_structure_factor_coef Fsqd
_refine_ls_weighting_details 'w=1/[\s^2^(Fo^2^)+(0.0683P)^2^+10.5612P] where P=(Fo^2^+2Fc^2^)/3'
_refine_ls_weighting_scheme calc
_refine_ls_wR_factor_gt 0.2519
_refine_ls_wR_factor_ref 0.2612
_reflns_Friedel_coverage 0.000
_reflns_number_gt 9026
_reflns_number_total 12039
_reflns_threshold_expression 'I > 2\s(I)'
_cod_data_source_file d2sm01478e2.cif
_cod_data_source_block c16_dime_tf2n_0m
_cod_depositor_comments 'Adding full bibliography for 1568260--1568262.cif.'
_cod_database_code 1568262
_shelx_shelxl_version_number 2018/3
_shelx_space_group_comment
;
The symmetry employed for this shelxl refinement is uniquely defined
by the following loop, which should always be used as a source of
symmetry information in preference to the above space-group names.
They are only intended as comments.
;
_shelx_estimated_absorpt_t_max 0.895
_shelx_estimated_absorpt_t_min 0.672
_olex2_refinement_description
;
1. Fixed Uiso
 At 1.2 times of:
  All C(H) groups, All C(H,H) groups
 At 1.5 times of:
  All C(H,H,H) groups
2. Uiso/Uaniso restraints and constraints
N1A \\sim N2A \\sim C1A \\sim C2A \\sim C3A \\sim C4A \\sim C5A \\sim C6A \\sim
C7A \\sim C8A \\sim C9A \\sim C10A \\sim C11A \\sim C12A \\sim C13A \\sim C14A
\\sim C15A \\sim C16A \\sim C17A \\sim C18A \\sim C19A \\sim C20A \\sim C21A
\\sim N1C \\sim N2C \\sim C1C \\sim C2C \\sim C3C \\sim C4C \\sim C5C \\sim C6C
\\sim C7C \\sim C8C \\sim C9C \\sim C10C \\sim C11C \\sim C12C \\sim C13C \\sim
C14C \\sim C15C \\sim C16C \\sim C17C \\sim C18C \\sim C19C \\sim C20C \\sim
C21C: within 2A with sigma of 0.02 and sigma for terminal atoms of 0.04 within
2A
N1B \\sim N2B \\sim C1B \\sim C2B \\sim C3B \\sim C4B \\sim C5B \\sim C6B \\sim
C7B \\sim C8B \\sim C9B \\sim C10B \\sim C11B \\sim C12B \\sim C13B \\sim C14B
\\sim C15B \\sim C16B \\sim C17B \\sim C18B \\sim C19B \\sim C20B \\sim C21B
\\sim N1D \\sim N2D \\sim C1D \\sim C2D \\sim C3D \\sim C4D \\sim C5D \\sim C6D
\\sim C7D \\sim C8D \\sim C9D \\sim C10D \\sim C11D \\sim C12D \\sim C13D \\sim
C14D \\sim C15D \\sim C16D \\sim C17D \\sim C18D \\sim C19D \\sim C20D \\sim
C21D: within 2A with sigma of 0.02 and sigma for terminal atoms of 0.04 within
2A
F1A \\sim F2A \\sim F3A \\sim C22A \\sim S1A \\sim O1A \\sim O2A \\sim N3A
\\sim S2A \\sim O3A \\sim O4A \\sim C23A \\sim F4A \\sim F5A \\sim F6A \\sim
F1C \\sim F2C \\sim F3C \\sim C22C \\sim S1C \\sim O1C \\sim O2C \\sim N3C
\\sim S2C \\sim O3C \\sim O4C \\sim C23C \\sim F4C \\sim F5C \\sim F6C: within
2A with sigma of 0.02 and sigma for terminal atoms of 0.04 within 2A
F4A \\sim F5A \\sim F6A \\sim F4C \\sim F5C \\sim F6C: within 2A with sigma of
0.01 and sigma for terminal atoms of 0.02 within 2A
F1B \\sim F2B \\sim F3B \\sim C22B \\sim S1B \\sim O1B \\sim O2B \\sim N3B
\\sim S2B \\sim O3B \\sim O4B \\sim C23B \\sim F4B \\sim F5B \\sim F6B \\sim
F1D \\sim F2D \\sim F3D \\sim C22D \\sim S1D \\sim O1D \\sim O2D \\sim N3D
\\sim S2D \\sim O3D \\sim O4D \\sim C23D \\sim F4D \\sim F5D \\sim F6D: within
2A with sigma of 0.02 and sigma for terminal atoms of 0.04 within 2A
F4B \\sim F5B \\sim F6B \\sim F4D \\sim F5D \\sim F6D: within 2A with sigma of
0.01 and sigma for terminal atoms of 0.02 within 2A
3. Same fragment restrains
{N1A, N2A, C1A, C2A, C3A, C4A, C5A, C6A, C7A, C8A, C9A, C10A, C11A, C12A, C13A,
C14A, C15A, C16A, C17A, C18A, C19A, C20A, C21A} sigma for 1-2: 0.02, 1-3: 0.04
as in
{N1C, N2C, C1C, C2C, C3C, C4C, C5C, C6C, C7C, C8C, C9C, C10C, C11C, C12C, C13C,
C14C, C15C, C16C, C17C, C18C, C19C, C20C, C21C}
{N1A, N2A, C1A, C2A, C3A, C4A, C5A, C6A, C7A, C8A, C9A, C10A, C11A, C12A, C13A,
C14A, C15A, C16A, C17A, C18A, C19A, C20A, C21A} sigma for 1-2: 0.02, 1-3: 0.04
as in
{N1B, N2B, C1B, C2B, C3B, C4B, C5B, C6B, C7B, C8B, C9B, C10B, C11B, C12B, C13B,
C14B, C15B, C16B, C17B, C18B, C19B, C20B, C21B}
{N1A, N2A, C1A, C2A, C3A, C4A, C5A, C6A, C7A, C8A, C9A, C10A, C11A, C12A, C13A,
C14A, C15A, C16A, C17A, C18A, C19A, C20A, C21A} sigma for 1-2: 0.02, 1-3: 0.04
as in
{N1D, N2D, C1D, C2D, C3D, C4D, C5D, C6D, C7D, C8D, C9D, C10D, C11D, C12D, C13D,
C14D, C15D, C16D, C17D, C18D, C19D, C20D, C21D}
{F1A, F2A, F3A, C22A, S1A, O1A, O2A, N3A, S2A, O3A, O4A, C23A, F4A, F5A, F6A}
sigma for 1-2: 0.02, 1-3: 0.04
as in
{F1C, F2C, F3C, C22C, S1C, O1C, O2C, N3C, S2C, O3C, O4C, C23C, F4C, F5C, F6C}
{F1B, F2B, F3B, C22B, S1B, O1B, O2B, N3B, S2B, O3B, O4B, C23B, F4B, F5B, F6B}
sigma for 1-2: 0.02, 1-3: 0.04
as in
{F1D, F2D, F3D, C22D, S1D, O1D, O2D, N3D, S2D, O3D, O4D, C23D, F4D, F5D, F6D}
4. Others
 Sof(N1C)=Sof(N2C)=Sof(C1C)=Sof(C2C)=Sof(H2C)=Sof(C3C)=Sof(H3C)=Sof(C4C)=
 Sof(H4CA)=Sof(H4CB)=Sof(H4CC)=Sof(C5C)=Sof(H5CA)=Sof(H5CB)=Sof(H5CC)=Sof(C6C)=
 Sof(H6CA)=Sof(H6CB)=Sof(C7C)=Sof(H7CA)=Sof(H7CB)=Sof(C8C)=Sof(H8CA)=Sof(H8CB)=
 Sof(C9C)=Sof(H9CA)=Sof(H9CB)=Sof(C10C)=Sof(H10C)=Sof(H10D)=Sof(C11C)=Sof(H11C)=
 Sof(H11D)=Sof(C12C)=Sof(H12C)=Sof(H12D)=Sof(C13C)=Sof(H13C)=Sof(H13D)=
 Sof(C14C)=Sof(H14C)=Sof(H14D)=Sof(C15C)=Sof(H15C)=Sof(H15D)=Sof(C16C)=
 Sof(H16C)=Sof(H16D)=Sof(C17C)=Sof(H17C)=Sof(H17D)=Sof(C18C)=Sof(H18C)=
 Sof(H18D)=Sof(C19C)=Sof(H19C)=Sof(H19D)=Sof(C20C)=Sof(H20C)=Sof(H20D)=
 Sof(C21C)=Sof(H21D)=Sof(H21E)=Sof(H21F)=1-FVAR(1)
 Sof(N1A)=Sof(N2A)=Sof(C1A)=Sof(C2A)=Sof(H2A)=Sof(C3A)=Sof(H3A)=Sof(C4A)=
 Sof(H4AA)=Sof(H4AB)=Sof(H4AC)=Sof(C5A)=Sof(H5AA)=Sof(H5AB)=Sof(H5AC)=Sof(C6A)=
 Sof(H6AA)=Sof(H6AB)=Sof(C7A)=Sof(H7AA)=Sof(H7AB)=Sof(C8A)=Sof(H8AA)=Sof(H8AB)=
 Sof(C9A)=Sof(H9AA)=Sof(H9AB)=Sof(C10A)=Sof(H10A)=Sof(H10B)=Sof(C11A)=Sof(H11A)=
 Sof(H11B)=Sof(C12A)=Sof(H12A)=Sof(H12B)=Sof(C13A)=Sof(H13A)=Sof(H13B)=
 Sof(C14A)=Sof(H14A)=Sof(H14B)=Sof(C15A)=Sof(H15A)=Sof(H15B)=Sof(C16A)=
 Sof(H16A)=Sof(H16B)=Sof(C17A)=Sof(H17A)=Sof(H17B)=Sof(C18A)=Sof(H18A)=
 Sof(H18B)=Sof(C19A)=Sof(H19A)=Sof(H19B)=Sof(C20A)=Sof(H20A)=Sof(H20B)=
 Sof(C21A)=Sof(H21A)=Sof(H21B)=Sof(H21C)=FVAR(1)
 Sof(N1D)=Sof(N2D)=Sof(C1D)=Sof(C2D)=Sof(H2D)=Sof(C3D)=Sof(H3D)=Sof(C4D)=
 Sof(H4DA)=Sof(H4DB)=Sof(H4DC)=Sof(C5D)=Sof(H5DA)=Sof(H5DB)=Sof(H5DC)=Sof(C6D)=
 Sof(H6DA)=Sof(H6DB)=Sof(C7D)=Sof(H7DA)=Sof(H7DB)=Sof(C8D)=Sof(H8DA)=Sof(H8DB)=
 Sof(C9D)=Sof(H9DA)=Sof(H9DB)=Sof(C10D)=Sof(H10G)=Sof(H10H)=Sof(C11D)=Sof(H11G)=
 Sof(H11H)=Sof(C12D)=Sof(H12G)=Sof(H12H)=Sof(C13D)=Sof(H13G)=Sof(H13H)=
 Sof(C14D)=Sof(H14G)=Sof(H14H)=Sof(C15D)=Sof(H15G)=Sof(H15H)=Sof(C16D)=
 Sof(H16G)=Sof(H16H)=Sof(C17D)=Sof(H17G)=Sof(H17H)=Sof(C18D)=Sof(H18G)=
 Sof(H18H)=Sof(C19D)=Sof(H19G)=Sof(H19H)=Sof(C20D)=Sof(H20G)=Sof(H20H)=
 Sof(C21D)=Sof(H21J)=Sof(H21K)=Sof(H21L)=1-FVAR(2)
 Sof(N1B)=Sof(N2B)=Sof(C1B)=Sof(C2B)=Sof(H2B)=Sof(C3B)=Sof(H3B)=Sof(C4B)=
 Sof(H4BA)=Sof(H4BB)=Sof(H4BC)=Sof(C5B)=Sof(H5BA)=Sof(H5BB)=Sof(H5BC)=Sof(C6B)=
 Sof(H6BA)=Sof(H6BB)=Sof(C7B)=Sof(H7BA)=Sof(H7BB)=Sof(C8B)=Sof(H8BA)=Sof(H8BB)=
 Sof(C9B)=Sof(H9BA)=Sof(H9BB)=Sof(C10B)=Sof(H10E)=Sof(H10F)=Sof(C11B)=Sof(H11E)=
 Sof(H11F)=Sof(C12B)=Sof(H12E)=Sof(H12F)=Sof(C13B)=Sof(H13E)=Sof(H13F)=
 Sof(C14B)=Sof(H14E)=Sof(H14F)=Sof(C15B)=Sof(H15E)=Sof(H15F)=Sof(C16B)=
 Sof(H16E)=Sof(H16F)=Sof(C17B)=Sof(H17E)=Sof(H17F)=Sof(C18B)=Sof(H18E)=
 Sof(H18F)=Sof(C19B)=Sof(H19E)=Sof(H19F)=Sof(C20B)=Sof(H20E)=Sof(H20F)=
 Sof(C21B)=Sof(H21G)=Sof(H21H)=Sof(H21I)=FVAR(2)
 Sof(F1C)=Sof(F2C)=Sof(F3C)=Sof(C22C)=Sof(S1C)=Sof(O1C)=Sof(O2C)=Sof(N3C)=
 Sof(S2C)=Sof(O3C)=Sof(O4C)=Sof(C23C)=Sof(F4C)=Sof(F5C)=Sof(F6C)=1-FVAR(3)
 Sof(F1A)=Sof(F2A)=Sof(F3A)=Sof(C22A)=Sof(S1A)=Sof(O1A)=Sof(O2A)=Sof(N3A)=
 Sof(S2A)=Sof(O3A)=Sof(O4A)=Sof(C23A)=Sof(F4A)=Sof(F5A)=Sof(F6A)=FVAR(3)
 Sof(F1D)=Sof(F2D)=Sof(F3D)=Sof(C22D)=Sof(S1D)=Sof(O1D)=Sof(O2D)=Sof(N3D)=
 Sof(S2D)=Sof(O3D)=Sof(O4D)=Sof(C23D)=Sof(F4D)=Sof(F5D)=Sof(F6D)=1-FVAR(4)
 Sof(F1B)=Sof(F2B)=Sof(F3B)=Sof(C22B)=Sof(S1B)=Sof(O1B)=Sof(O2B)=Sof(N3B)=
 Sof(S2B)=Sof(O3B)=Sof(O4B)=Sof(C23B)=Sof(F4B)=Sof(F5B)=Sof(F6B)=FVAR(4)
5.a Secondary CH2 refined with riding coordinates:
 C6A(H6AA,H6AB), C7A(H7AA,H7AB), C8A(H8AA,H8AB), C9A(H9AA,H9AB), C10A(H10A,
 H10B), C11A(H11A,H11B), C12A(H12A,H12B), C13A(H13A,H13B), C14A(H14A,H14B),
 C15A(H15A,H15B), C16A(H16A,H16B), C17A(H17A,H17B), C18A(H18A,H18B), C19A(H19A,
 H19B), C20A(H20A,H20B), C6C(H6CA,H6CB), C7C(H7CA,H7CB), C8C(H8CA,H8CB),
 C9C(H9CA,H9CB), C10C(H10C,H10D), C11C(H11C,H11D), C12C(H12C,H12D), C13C(H13C,
 H13D), C14C(H14C,H14D), C15C(H15C,H15D), C16C(H16C,H16D), C17C(H17C,H17D),
 C18C(H18C,H18D), C19C(H19C,H19D), C20C(H20C,H20D), C6B(H6BA,H6BB), C7B(H7BA,
 H7BB), C8B(H8BA,H8BB), C9B(H9BA,H9BB), C10B(H10E,H10F), C11B(H11E,H11F),
 C12B(H12E,H12F), C13B(H13E,H13F), C14B(H14E,H14F), C15B(H15E,H15F), C16B(H16E,
 H16F), C17B(H17E,H17F), C18B(H18E,H18F), C19B(H19E,H19F), C20B(H20E,H20F),
 C6D(H6DA,H6DB), C7D(H7DA,H7DB), C8D(H8DA,H8DB), C9D(H9DA,H9DB), C10D(H10G,
 H10H), C11D(H11G,H11H), C12D(H12G,H12H), C13D(H13G,H13H), C14D(H14G,H14H),
 C15D(H15G,H15H), C16D(H16G,H16H), C17D(H17G,H17H), C18D(H18G,H18H), C19D(H19G,
 H19H), C20D(H20G,H20H)
5.b Aromatic/amide H refined with riding coordinates:
 C2A(H2A), C3A(H3A), C2C(H2C), C3C(H3C), C2B(H2B), C3B(H3B), C2D(H2D), C3D(H3D)
5.c Idealised Me refined as rotating group:
 C4A(H4AA,H4AB,H4AC), C5A(H5AA,H5AB,H5AC), C21A(H21A,H21B,H21C), C4C(H4CA,H4CB,
 H4CC), C5C(H5CA,H5CB,H5CC), C21C(H21D,H21E,H21F), C4B(H4BA,H4BB,H4BC),
 C5B(H5BA,H5BB,H5BC), C21B(H21G,H21H,H21I), C4D(H4DA,H4DB,H4DC), C5D(H5DA,H5DB,
 H5DC), C21D(H21J,H21K,H21L)
;
_olex2_submission_special_instructions 'No special instructions were received'

loop_
_space_group_symop_operation_xyz
'x, y, z'
'-x, -y, -z'

loop_
_atom_site_label
_atom_site_type_symbol
_atom_site_fract_x
_atom_site_fract_y
_atom_site_fract_z
_atom_site_U_iso_or_equiv
_atom_site_adp_type
_atom_site_occupancy
_atom_site_site_symmetry_order
_atom_site_calc_flag
_atom_site_refinement_flags_posn
_atom_site_refinement_flags_adp
_atom_site_refinement_flags_occupancy
_atom_site_disorder_assembly
_atom_site_disorder_group
N1A N 0.6536(9) 0.0861(4) 0.4079(2) 0.0319(14) Uani 0.545(4) 1 d D U P A 1
N2A N 0.7949(13) 0.0662(6) 0.3414(3) 0.040(2) Uani 0.545(4) 1 d D U P A 1
C1A C 0.6367(10) 0.0422(5) 0.3622(3) 0.0320(15) Uani 0.545(4) 1 d D U P A 1
C2A C 0.8280(14) 0.1389(9) 0.4174(4) 0.039(2) Uani 0.545(4) 1 d D U P A 1
H2A H 0.876545 0.176692 0.447163 0.047 Uiso 0.545(4) 1 calc R U P A 1
C3A C 0.9178(12) 0.1267(5) 0.3760(3) 0.0379(18) Uani 0.545(4) 1 d D U P A 1
H3A H 1.042206 0.154419 0.371409 0.045 Uiso 0.545(4) 1 calc R U P A 1
C4A C 0.4693(17) -0.0203(9) 0.3380(5) 0.043(3) Uani 0.545(4) 1 d D U P A 1
H4AA H 0.410886 0.001512 0.308543 0.064 Uiso 0.545(4) 1 calc R U P A 1
H4AB H 0.374277 -0.028608 0.361642 0.064 Uiso 0.545(4) 1 calc R U P A 1
H4AC H 0.511278 -0.075580 0.327724 0.064 Uiso 0.545(4) 1 calc R U P A 1
C5A C 0.502(4) 0.0761(15) 0.4419(7) 0.037(4) Uani 0.545(4) 1 d D U P A 1
H5AA H 0.397566 0.107101 0.431279 0.056 Uiso 0.545(4) 1 calc R U P A 1
H5AB H 0.558324 0.099882 0.476170 0.056 Uiso 0.545(4) 1 calc R U P A 1
H5AC H 0.451766 0.014704 0.440864 0.056 Uiso 0.545(4) 1 calc R U P A 1
C6A C 0.9121(15) 0.0315(7) 0.3051(3) 0.048(2) Uani 0.545(4) 1 d D U P A 1
H6AA H 0.860655 -0.030404 0.294788 0.057 Uiso 0.545(4) 1 calc R U P A 1
H6AB H 1.045244 0.035137 0.321773 0.057 Uiso 0.545(4) 1 calc R U P A 1
C7A C 0.9202(18) 0.0754(10) 0.2595(4) 0.050(3) Uani 0.545(4) 1 d D U P A 1
H7AA H 0.941678 0.138819 0.268997 0.060 Uiso 0.545(4) 1 calc R U P A 1
H7AB H 0.795939 0.059190 0.237560 0.060 Uiso 0.545(4) 1 calc R U P A 1
C8A C 1.0836(14) 0.0493(7) 0.2313(4) 0.040(2) Uani 0.545(4) 1 d D U P A 1
H8AA H 1.199627 0.053710 0.255935 0.048 Uiso 0.545(4) 1 calc R U P A 1
H8AB H 1.047393 -0.012218 0.217231 0.048 Uiso 0.545(4) 1 calc R U P A 1
C9A C 1.1390(14) 0.0991(6) 0.1898(3) 0.0387(19) Uani 0.545(4) 1 d D U P A 1
H9AA H 1.178312 0.160767 0.203407 0.046 Uiso 0.545(4) 1 calc R U P A 1
H9AB H 1.024592 0.094972 0.164633 0.046 Uiso 0.545(4) 1 calc R U P A 1
C10A C 1.3023(13) 0.0677(6) 0.1639(3) 0.0349(19) Uani 0.545(4) 1 d D U P A 1
H10A H 1.411565 0.066290 0.189757 0.042 Uiso 0.545(4) 1 calc R U P A 1
H10B H 1.257778 0.007743 0.147750 0.042 Uiso 0.545(4) 1 calc R U P A 1
C11A C 1.3756(12) 0.1214(6) 0.1249(3) 0.0387(18) Uani 0.545(4) 1 d D U P A 1
H11A H 1.417923 0.181732 0.140789 0.046 Uiso 0.545(4) 1 calc R U P A 1
H11B H 1.267696 0.121623 0.098496 0.046 Uiso 0.545(4) 1 calc R U P A 1
C12A C 1.5420(13) 0.0895(6) 0.1007(3) 0.0354(18) Uani 0.545(4) 1 d D U P A 1
H12A H 1.650153 0.090054 0.127157 0.042 Uiso 0.545(4) 1 calc R U P A 1
H12B H 1.499967 0.028893 0.085389 0.042 Uiso 0.545(4) 1 calc R U P A 1
C13A C 1.6158(12) 0.1414(6) 0.0611(3) 0.0386(18) Uani 0.545(4) 1 d D U P A 1
H13A H 1.657673 0.202092 0.076247 0.046 Uiso 0.545(4) 1 calc R U P A 1
H13B H 1.508187 0.140582 0.034413 0.046 Uiso 0.545(4) 1 calc R U P A 1
C14A C 1.7823(13) 0.1090(6) 0.0375(3) 0.0384(18) Uani 0.545(4) 1 d D U P A 1
H14A H 1.740783 0.048008 0.022716 0.046 Uiso 0.545(4) 1 calc R U P A 1
H14B H 1.890281 0.110324 0.064153 0.046 Uiso 0.545(4) 1 calc R U P A 1
C15A C 1.8564(12) 0.1603(6) -0.0030(3) 0.0401(18) Uani 0.545(4) 1 d D U P A 1
H15A H 1.748645 0.159111 -0.029629 0.048 Uiso 0.545(4) 1 calc R U P A 1
H15B H 1.898860 0.221205 0.011797 0.048 Uiso 0.545(4) 1 calc R U P A 1
C16A C 2.0216(13) 0.1270(6) -0.0262(3) 0.0386(18) Uani 0.545(4) 1 d D U P A 1
H16A H 1.979386 0.065826 -0.040375 0.046 Uiso 0.545(4) 1 calc R U P A 1
H16B H 2.129550 0.128871 0.000531 0.046 Uiso 0.545(4) 1 calc R U P A 1
C17A C 2.0963(13) 0.1762(6) -0.0670(3) 0.043(2) Uani 0.545(4) 1 d D U P A 1
H17A H 1.988974 0.174182 -0.093950 0.051 Uiso 0.545(4) 1 calc R U P A 1
H17B H 2.138838 0.237462 -0.052987 0.051 Uiso 0.545(4) 1 calc R U P A 1
C18A C 2.2608(14) 0.1419(6) -0.0894(4) 0.0430(19) Uani 0.545(4) 1 d D U P A 1
H18A H 2.217911 0.080385 -0.102735 0.052 Uiso 0.545(4) 1 calc R U P A 1
H18B H 2.367596 0.144346 -0.062243 0.052 Uiso 0.545(4) 1 calc R U P A 1
C19A C 2.3395(15) 0.1882(7) -0.1308(4) 0.044(2) Uani 0.545(4) 1 d D U P A 1
H19A H 2.233223 0.186142 -0.157965 0.053 Uiso 0.545(4) 1 calc R U P A 1
H19B H 2.384403 0.249636 -0.117466 0.053 Uiso 0.545(4) 1 calc R U P A 1
C20A C 2.5007(16) 0.1520(8) -0.1522(4) 0.060(2) Uani 0.545(4) 1 d D U P A 1
H20A H 2.456063 0.090373 -0.164911 0.072 Uiso 0.545(4) 1 calc R U P A 1
H20B H 2.607287 0.154772 -0.124943 0.072 Uiso 0.545(4) 1 calc R U P A 1
C21A C 2.580(3) 0.1968(18) -0.1942(9) 0.061(6) Uani 0.545(4) 1 d D U P A 1
H21A H 2.685683 0.168741 -0.205708 0.092 Uiso 0.545(4) 1 calc R U P A 1
H21B H 2.627984 0.257640 -0.181882 0.092 Uiso 0.545(4) 1 calc R U P A 1
H21C H 2.477190 0.192747 -0.221970 0.092 Uiso 0.545(4) 1 calc R U P A 1
N1C N 0.5659(12) 0.0572(6) 0.3906(3) 0.0406(19) Uani 0.455(4) 1 d D U P A 2
N2C N 0.7408(14) 0.0379(7) 0.3324(4) 0.042(2) Uani 0.455(4) 1 d D U P A 2
C1C C 0.7372(13) 0.0789(6) 0.3763(4) 0.044(2) Uani 0.455(4) 1 d D U P A 2
C2C C 0.449(2) 0.0002(11) 0.3523(5) 0.043(3) Uani 0.455(4) 1 d D U P A 2
H2C H 0.317229 -0.023381 0.351901 0.051 Uiso 0.455(4) 1 calc R U P A 2
C3C C 0.5592(16) -0.0139(8) 0.3173(4) 0.051(2) Uani 0.455(4) 1 d D U P A 2
H3C H 0.523500 -0.052162 0.287097 0.061 Uiso 0.455(4) 1 calc R U P A 2
C4C C 0.898(2) 0.1351(12) 0.4079(8) 0.067(5) Uani 0.455(4) 1 d D U P A 2
H4CA H 0.992109 0.100012 0.420368 0.101 Uiso 0.455(4) 1 calc R U P A 2
H4CB H 0.849092 0.165651 0.436295 0.101 Uiso 0.455(4) 1 calc R U P A 2
H4CC H 0.959966 0.177069 0.388294 0.101 Uiso 0.455(4) 1 calc R U P A 2
C5C C 0.502(5) 0.093(2) 0.4376(10) 0.055(7) Uani 0.455(4) 1 d D U P A 2
H5CA H 0.365385 0.099819 0.431527 0.082 Uiso 0.455(4) 1 calc R U P A 2
H5CB H 0.579304 0.149660 0.449771 0.082 Uiso 0.455(4) 1 calc R U P A 2
H5CC H 0.517334 0.053981 0.462835 0.082 Uiso 0.455(4) 1 calc R U P A 2
C6C C 0.8156(19) 0.0308(7) 0.2879(4) 0.050(3) Uani 0.455(4) 1 d D U P A 2
H6CA H 0.709472 0.039925 0.263131 0.059 Uiso 0.455(4) 1 calc R U P A 2
H6CB H 0.826604 -0.031226 0.281174 0.059 Uiso 0.455(4) 1 calc R U P A 2
C7C C 0.9857(19) 0.0742(12) 0.2716(5) 0.048(3) Uani 0.455(4) 1 d D U P A 2
H7CA H 1.100881 0.065139 0.293360 0.058 Uiso 0.455(4) 1 calc R U P A 2
H7CB H 0.981286 0.136995 0.274532 0.058 Uiso 0.455(4) 1 calc R U P A 2
C8C C 1.0015(19) 0.0397(9) 0.2167(4) 0.049(3) Uani 0.455(4) 1 d D U P A 2
H8CA H 0.987189 -0.024154 0.212596 0.058 Uiso 0.455(4) 1 calc R U P A 2
H8CB H 0.897642 0.056616 0.194216 0.058 Uiso 0.455(4) 1 calc R U P A 2
C9C C 1.1958(16) 0.0771(8) 0.2036(4) 0.044(2) Uani 0.455(4) 1 d D U P A 2
H9CA H 1.297764 0.057440 0.225513 0.052 Uiso 0.455(4) 1 calc R U P A 2
H9CB H 1.211868 0.140801 0.210530 0.052 Uiso 0.455(4) 1 calc R U P A 2
C10C C 1.2236(16) 0.0516(8) 0.1491(4) 0.038(2) Uani 0.455(4) 1 d D U P A 2
H10C H 1.123101 0.071376 0.126803 0.046 Uiso 0.455(4) 1 calc R U P A 2
H10D H 1.209803 -0.012054 0.141852 0.046 Uiso 0.455(4) 1 calc R U P A 2
C11C C 1.4245(15) 0.0924(7) 0.1387(3) 0.038(2) Uani 0.455(4) 1 d D U P A 2
H11C H 1.437067 0.155995 0.145682 0.046 Uiso 0.455(4) 1 calc R U P A 2
H11D H 1.524286 0.073290 0.161495 0.046 Uiso 0.455(4) 1 calc R U P A 2
C12C C 1.4591(15) 0.0672(7) 0.0843(4) 0.036(2) Uani 0.455(4) 1 d D U P A 2
H12C H 1.444663 0.003531 0.077085 0.044 Uiso 0.455(4) 1 calc R U P A 2
H12D H 1.360524 0.087061 0.061434 0.044 Uiso 0.455(4) 1 calc R U P A 2
C13C C 1.6604(14) 0.1068(7) 0.0743(3) 0.037(2) Uani 0.455(4) 1 d D U P A 2
H13C H 1.758463 0.086772 0.097141 0.045 Uiso 0.455(4) 1 calc R U P A 2
H13D H 1.674653 0.170469 0.081819 0.045 Uiso 0.455(4) 1 calc R U P A 2
C14C C 1.6985(14) 0.0832(7) 0.0201(4) 0.036(2) Uani 0.455(4) 1 d D U P A 2
H14C H 1.600276 0.102945 -0.002827 0.043 Uiso 0.455(4) 1 calc R U P A 2
H14D H 1.685939 0.019655 0.012613 0.043 Uiso 0.455(4) 1 calc R U P A 2
C15C C 1.9007(13) 0.1244(7) 0.0109(3) 0.037(2) Uani 0.455(4) 1 d D U P A 2
H15C H 1.999048 0.103158 0.033150 0.045 Uiso 0.455(4) 1 calc R U P A 2
H15D H 1.914777 0.187788 0.019543 0.045 Uiso 0.455(4) 1 calc R U P A 2
C16C C 1.9375(14) 0.1033(7) -0.0438(4) 0.036(2) Uani 0.455(4) 1 d D U P A 2
H16C H 1.921263 0.039773 -0.052385 0.043 Uiso 0.455(4) 1 calc R U P A 2
H16D H 1.839389 0.124912 -0.065838 0.043 Uiso 0.455(4) 1 calc R U P A 2
C17C C 2.1379(13) 0.1424(7) -0.0540(4) 0.036(2) Uani 0.455(4) 1 d D U P A 2
H17C H 2.236119 0.119998 -0.032363 0.044 Uiso 0.455(4) 1 calc R U P A 2
H17D H 2.155022 0.205817 -0.044900 0.044 Uiso 0.455(4) 1 calc R U P A 2
C18C C 2.1720(14) 0.1224(7) -0.1085(4) 0.037(2) Uani 0.455(4) 1 d D U P A 2
H18C H 2.154650 0.058900 -0.117389 0.044 Uiso 0.455(4) 1 calc R U P A 2
H18D H 2.072556 0.144335 -0.129976 0.044 Uiso 0.455(4) 1 calc R U P A 2
C19C C 2.3702(16) 0.1608(9) -0.1202(4) 0.042(3) Uani 0.455(4) 1 d D U P A 2
H19C H 2.389173 0.224057 -0.110499 0.050 Uiso 0.455(4) 1 calc R U P A 2
H19D H 2.469701 0.137472 -0.099506 0.050 Uiso 0.455(4) 1 calc R U P A 2
C20C C 2.4006(16) 0.1426(8) -0.1745(4) 0.048(2) Uani 0.455(4) 1 d D U P A 2
H20C H 2.303328 0.167100 -0.195300 0.057 Uiso 0.455(4) 1 calc R U P A 2
H20D H 2.379546 0.079389 -0.184553 0.057 Uiso 0.455(4) 1 calc R U P A 2
C21C C 2.601(3) 0.180(2) -0.1851(11) 0.057(6) Uani 0.455(4) 1 d D U P A 2
H21D H 2.623680 0.154460 -0.218224 0.086 Uiso 0.455(4) 1 calc R U P A 2
H21E H 2.697766 0.167004 -0.159648 0.086 Uiso 0.455(4) 1 calc R U P A 2
H21F H 2.610182 0.242765 -0.184316 0.086 Uiso 0.455(4) 1 calc R U P A 2
N1B N 1.1576(9) 0.5995(4) 0.4068(2) 0.0349(14) Uani 0.562(4) 1 d D U P B 1
N2B N 1.3259(11) 0.5667(5) 0.3468(3) 0.0425(16) Uani 0.562(4) 1 d D U P B 1
C1B C 1.1594(12) 0.5460(5) 0.3648(3) 0.0364(18) Uani 0.562(4) 1 d D U P B 1
C2B C 1.3275(11) 0.6565(6) 0.4152(3) 0.0391(18) Uani 0.562(4) 1 d D U P B 1
H2B H 1.364029 0.702098 0.441947 0.047 Uiso 0.562(4) 1 calc R U P B 1
C3B C 1.4331(19) 0.6352(9) 0.3779(5) 0.045(3) Uani 0.562(4) 1 d D U P B 1
H3B H 1.558467 0.662717 0.374043 0.054 Uiso 0.562(4) 1 calc R U P B 1
C4B C 1.0031(17) 0.4760(8) 0.3425(5) 0.054(3) Uani 0.562(4) 1 d D U P B 1
H4BA H 0.925463 0.495747 0.315231 0.081 Uiso 0.562(4) 1 calc R U P B 1
H4BB H 0.921135 0.459949 0.368104 0.081 Uiso 0.562(4) 1 calc R U P B 1
H4BC H 1.058638 0.425826 0.329419 0.081 Uiso 0.562(4) 1 calc R U P B 1
C5B C 1.002(3) 0.5950(17) 0.4392(9) 0.045(5) Uani 0.562(4) 1 d D U P B 1
H5BA H 0.913038 0.634404 0.430031 0.068 Uiso 0.562(4) 1 calc R U P B 1
H5BB H 1.058374 0.611617 0.474209 0.068 Uiso 0.562(4) 1 calc R U P B 1
H5BC H 0.932557 0.535821 0.435065 0.068 Uiso 0.562(4) 1 calc R U P B 1
C6B C 1.4102(16) 0.5268(8) 0.3048(4) 0.038(3) Uani 0.562(4) 1 d D U P B 1
H6BA H 1.542722 0.519367 0.317594 0.046 Uiso 0.562(4) 1 calc R U P B 1
H6BB H 1.335889 0.468141 0.294837 0.046 Uiso 0.562(4) 1 calc R U P B 1
C7B C 1.4225(16) 0.5675(9) 0.2602(4) 0.048(3) Uani 0.562(4) 1 d D U P B 1
H7BA H 1.459673 0.630497 0.269992 0.058 Uiso 0.562(4) 1 calc R U P B 1
H7BB H 1.292759 0.557735 0.240775 0.058 Uiso 0.562(4) 1 calc R U P B 1
C8B C 1.5637(12) 0.5365(5) 0.2266(3) 0.0365(16) Uani 0.562(4) 1 d D U P B 1
H8BA H 1.681587 0.529817 0.248075 0.044 Uiso 0.562(4) 1 calc R U P B 1
H8BB H 1.506337 0.478340 0.209427 0.044 Uiso 0.562(4) 1 calc R U P B 1
C9B C 1.6235(13) 0.5915(6) 0.1875(3) 0.0365(19) Uani 0.562(4) 1 d D U P B 1
H9BA H 1.659805 0.652318 0.203035 0.044 Uiso 0.562(4) 1 calc R U P B 1
H9BB H 1.512536 0.588794 0.161445 0.044 Uiso 0.562(4) 1 calc R U P B 1
C10B C 1.7938(14) 0.5627(5) 0.1628(3) 0.0349(16) Uani 0.562(4) 1 d D U P B 1
H10E H 1.901701 0.562563 0.189208 0.042 Uiso 0.562(4) 1 calc R U P B 1
H10F H 1.754659 0.502680 0.146155 0.042 Uiso 0.562(4) 1 calc R U P B 1
C11B C 1.8660(11) 0.6189(6) 0.1245(3) 0.0368(17) Uani 0.562(4) 1 d D U P B 1
H11E H 1.904869 0.679080 0.140856 0.044 Uiso 0.562(4) 1 calc R U P B 1
H11F H 1.759408 0.618438 0.097627 0.044 Uiso 0.562(4) 1 calc R U P B 1
C12B C 2.0375(13) 0.5882(6) 0.1013(3) 0.0377(17) Uani 0.562(4) 1 d D U P B 1
H12E H 2.143925 0.589097 0.128344 0.045 Uiso 0.562(4) 1 calc R U P B 1
H12F H 1.998554 0.527591 0.085581 0.045 Uiso 0.562(4) 1 calc R U P B 1
C13B C 2.1119(11) 0.6420(6) 0.0625(3) 0.0380(17) Uani 0.562(4) 1 d D U P B 1
H13E H 2.152461 0.702500 0.078281 0.046 Uiso 0.562(4) 1 calc R U P B 1
H13F H 2.005401 0.641586 0.035587 0.046 Uiso 0.562(4) 1 calc R U P B 1
C14B C 2.2814(14) 0.6103(6) 0.0393(3) 0.0402(17) Uani 0.562(4) 1 d D U P B 1
H14E H 2.388740 0.611891 0.066169 0.048 Uiso 0.562(4) 1 calc R U P B 1
H14F H 2.241596 0.549386 0.024229 0.048 Uiso 0.562(4) 1 calc R U P B 1
C15B C 2.3550(11) 0.6629(6) -0.0007(3) 0.0403(17) Uani 0.562(4) 1 d D U P B 1
H15E H 2.247810 0.661488 -0.027552 0.048 Uiso 0.562(4) 1 calc R U P B 1
H15F H 2.395792 0.723737 0.014372 0.048 Uiso 0.562(4) 1 calc R U P B 1
C16B C 2.5234(13) 0.6301(6) -0.0236(3) 0.0385(17) Uani 0.562(4) 1 d D U P B 1
H16E H 2.631214 0.632671 0.003271 0.046 Uiso 0.562(4) 1 calc R U P B 1
H16F H 2.483199 0.568807 -0.037828 0.046 Uiso 0.562(4) 1 calc R U P B 1
C17B C 2.5960(11) 0.6805(6) -0.0644(3) 0.0398(17) Uani 0.562(4) 1 d D U P B 1
H17E H 2.489305 0.677106 -0.091632 0.048 Uiso 0.562(4) 1 calc R U P B 1
H17F H 2.634984 0.741971 -0.050388 0.048 Uiso 0.562(4) 1 calc R U P B 1
C18B C 2.7659(13) 0.6472(6) -0.0860(3) 0.0406(17) Uani 0.562(4) 1 d D U P B 1
H18E H 2.727037 0.585363 -0.099078 0.049 Uiso 0.562(4) 1 calc R U P B 1
H18F H 2.872615 0.651492 -0.058598 0.049 Uiso 0.562(4) 1 calc R U P B 1
C19B C 2.8411(12) 0.6949(6) -0.1277(3) 0.0413(19) Uani 0.562(4) 1 d D U P B 1
H19E H 2.735533 0.690030 -0.155464 0.050 Uiso 0.562(4) 1 calc R U P B 1
H19F H 2.879511 0.756927 -0.114879 0.050 Uiso 0.562(4) 1 calc R U P B 1
C20B C 3.0103(15) 0.6608(7) -0.1477(4) 0.050(2) Uani 0.562(4) 1 d D U P B 1
H20E H 2.971205 0.598872 -0.160669 0.060 Uiso 0.562(4) 1 calc R U P B 1
H20F H 3.114998 0.665114 -0.119781 0.060 Uiso 0.562(4) 1 calc R U P B 1
C21B C 3.089(2) 0.7080(11) -0.1891(6) 0.062(4) Uani 0.562(4) 1 d D U P B 1
H21G H 3.197072 0.681780 -0.200635 0.093 Uiso 0.562(4) 1 calc R U P B 1
H21H H 3.133251 0.768924 -0.176252 0.093 Uiso 0.562(4) 1 calc R U P B 1
H21I H 2.986723 0.703595 -0.217125 0.093 Uiso 0.562(4) 1 calc R U P B 1
N1D N 1.0736(13) 0.5613(6) 0.3891(3) 0.042(2) Uani 0.438(4) 1 d D U P B 2
N2D N 1.2281(12) 0.5250(6) 0.3287(3) 0.0402(19) Uani 0.438(4) 1 d D U P B 2
C1D C 1.2385(15) 0.5794(7) 0.3696(4) 0.042(2) Uani 0.438(4) 1 d D U P B 2
C2D C 0.9515(16) 0.4953(9) 0.3576(5) 0.044(3) Uani 0.438(4) 1 d D U P B 2
H2D H 0.822914 0.472203 0.361558 0.052 Uiso 0.438(4) 1 calc R U P B 2
C3D C 1.0522(16) 0.4713(8) 0.3208(5) 0.045(3) Uani 0.438(4) 1 d D U P B 2
H3D H 1.010731 0.425793 0.294092 0.054 Uiso 0.438(4) 1 calc R U P B 2
C4D C 1.400(2) 0.6479(13) 0.3911(8) 0.057(5) Uani 0.438(4) 1 d D U P B 2
H4DA H 1.495618 0.653694 0.367460 0.086 Uiso 0.438(4) 1 calc R U P B 2
H4DB H 1.460181 0.632772 0.422482 0.086 Uiso 0.438(4) 1 calc R U P B 2
H4DC H 1.351166 0.702727 0.397697 0.086 Uiso 0.438(4) 1 calc R U P B 2
C5D C 1.031(5) 0.607(2) 0.4362(11) 0.058(7) Uani 0.438(4) 1 d D U P B 2
H5DA H 1.117224 0.662811 0.444038 0.086 Uiso 0.438(4) 1 calc R U P B 2
H5DB H 1.050921 0.572321 0.463341 0.086 Uiso 0.438(4) 1 calc R U P B 2
H5DC H 0.896725 0.617560 0.432405 0.086 Uiso 0.438(4) 1 calc R U P B 2
C6D C 1.370(2) 0.5102(12) 0.2955(5) 0.052(4) Uani 0.438(4) 1 d D U P B 2
H6DA H 1.351505 0.448605 0.281309 0.063 Uiso 0.438(4) 1 calc R U P B 2
H6DB H 1.501715 0.525611 0.313987 0.063 Uiso 0.438(4) 1 calc R U P B 2
C7D C 1.347(2) 0.5641(12) 0.2557(5) 0.054(3) Uani 0.438(4) 1 d D U P B 2
H7DA H 1.415515 0.623407 0.267248 0.065 Uiso 0.438(4) 1 calc R U P B 2
H7DB H 1.208653 0.567271 0.247174 0.065 Uiso 0.438(4) 1 calc R U P B 2
C8D C 1.4271(19) 0.5274(8) 0.2101(4) 0.055(3) Uani 0.438(4) 1 d D U P B 2
H8DA H 1.341370 0.535412 0.180213 0.066 Uiso 0.438(4) 1 calc R U P B 2
H8DB H 1.420977 0.464454 0.210710 0.066 Uiso 0.438(4) 1 calc R U P B 2
C9D C 1.6301(17) 0.5642(9) 0.2036(4) 0.045(3) Uani 0.438(4) 1 d D U P B 2
H9DA H 1.720197 0.543935 0.228520 0.054 Uiso 0.438(4) 1 calc R U P B 2
H9DB H 1.645920 0.627942 0.210649 0.054 Uiso 0.438(4) 1 calc R U P B 2
C10D C 1.6859(16) 0.5397(7) 0.1513(3) 0.037(2) Uani 0.438(4) 1 d D U P B 2
H10G H 1.682013 0.476388 0.145636 0.044 Uiso 0.438(4) 1 calc R U P B 2
H10H H 1.587968 0.554763 0.126254 0.044 Uiso 0.438(4) 1 calc R U P B 2
C11D C 1.8844(14) 0.5833(8) 0.1425(4) 0.038(2) Uani 0.438(4) 1 d D U P B 2
H11G H 1.983306 0.566300 0.166506 0.045 Uiso 0.438(4) 1 calc R U P B 2
H11H H 1.890548 0.646670 0.149384 0.045 Uiso 0.438(4) 1 calc R U P B 2
C12D C 1.9335(15) 0.5605(7) 0.0892(3) 0.034(2) Uani 0.438(4) 1 d D U P B 2
H12G H 1.927251 0.497124 0.082379 0.041 Uiso 0.438(4) 1 calc R U P B 2
H12H H 1.834078 0.577313 0.065234 0.041 Uiso 0.438(4) 1 calc R U P B 2
C13D C 2.1309(13) 0.6036(7) 0.0797(3) 0.035(2) Uani 0.438(4) 1 d D U P B 2
H13G H 2.137555 0.667008 0.086605 0.042 Uiso 0.438(4) 1 calc R U P B 2
H13H H 2.230589 0.586571 0.103496 0.042 Uiso 0.438(4) 1 calc R U P B 2
C14D C 2.1774(15) 0.5809(7) 0.0268(3) 0.035(2) Uani 0.438(4) 1 d D U P B 2
H14G H 2.079103 0.598880 0.003024 0.042 Uiso 0.438(4) 1 calc R U P B 2
H14H H 2.168533 0.517394 0.019673 0.042 Uiso 0.438(4) 1 calc R U P B 2
C15D C 2.3768(13) 0.6229(7) 0.0177(3) 0.035(2) Uani 0.438(4) 1 d D U P B 2
H15G H 2.475445 0.603247 0.040548 0.042 Uiso 0.438(4) 1 calc R U P B 2
H15H H 2.387437 0.686316 0.025928 0.042 Uiso 0.438(4) 1 calc R U P B 2
C16D C 2.4202(15) 0.6025(7) -0.0360(3) 0.0326(19) Uani 0.438(4) 1 d D U P B 2
H16G H 2.406923 0.539054 -0.044376 0.039 Uiso 0.438(4) 1 calc R U P B 2
H16H H 2.322157 0.622911 -0.058768 0.039 Uiso 0.438(4) 1 calc R U P B 2
C17D C 2.6184(13) 0.6424(7) -0.0459(3) 0.034(2) Uani 0.438(4) 1 d D U P B 2
H17G H 2.716738 0.621020 -0.023788 0.040 Uiso 0.438(4) 1 calc R U P B 2
H17H H 2.632882 0.705785 -0.037019 0.040 Uiso 0.438(4) 1 calc R U P B 2
C18D C 2.6573(15) 0.6229(6) -0.0996(3) 0.034(2) Uani 0.438(4) 1 d D U P B 2
H18G H 2.557522 0.643710 -0.121573 0.041 Uiso 0.438(4) 1 calc R U P B 2
H18H H 2.643126 0.559520 -0.108237 0.041 Uiso 0.438(4) 1 calc R U P B 2
C19D C 2.8550(14) 0.6628(8) -0.1108(4) 0.036(2) Uani 0.438(4) 1 d D U P B 2
H19G H 2.870429 0.726163 -0.101638 0.044 Uiso 0.438(4) 1 calc R U P B 2
H19H H 2.955024 0.641091 -0.089435 0.044 Uiso 0.438(4) 1 calc R U P B 2
C20D C 2.8896(16) 0.6442(8) -0.1646(4) 0.046(2) Uani 0.438(4) 1 d D U P B 2
H20G H 2.790820 0.666722 -0.185971 0.055 Uiso 0.438(4) 1 calc R U P B 2
H20H H 2.872538 0.580881 -0.173942 0.055 Uiso 0.438(4) 1 calc R U P B 2
C21D C 3.089(2) 0.6834(14) -0.1754(8) 0.057(4) Uani 0.438(4) 1 d D U P B 2
H21J H 3.112757 0.657575 -0.208301 0.086 Uiso 0.438(4) 1 calc R U P B 2
H21K H 3.186908 0.671791 -0.149702 0.086 Uiso 0.438(4) 1 calc R U P B 2
H21L H 3.094813 0.745869 -0.174990 0.086 Uiso 0.438(4) 1 calc R U P B 2
F1A F 0.2516(8) 0.4430(3) 0.44855(17) 0.0775(14) Uani 0.856(4) 1 d D U P C 1
F2A F 0.3602(6) 0.3748(3) 0.50526(12) 0.0609(10) Uani 0.856(4) 1 d D U P C 1
F3A F 0.1868(6) 0.3058(3) 0.44063(17) 0.0763(13) Uani 0.856(4) 1 d D U P C 1
C22A C 0.3211(9) 0.3728(4) 0.4563(2) 0.0434(13) Uani 0.856(4) 1 d D U P C 1
S1A S 0.5360(5) 0.3630(2) 0.42621(11) 0.0498(7) Uani 0.856(4) 1 d D U P C 1
O1A O 0.5983(7) 0.2873(3) 0.44160(18) 0.0719(15) Uani 0.856(4) 1 d D U P C 1
O2A O 0.6564(9) 0.4431(4) 0.4418(2) 0.092(2) Uani 0.856(4) 1 d D U P C 1
N3A N 0.4558(8) 0.3592(3) 0.36982(18) 0.0550(13) Uani 0.856(4) 1 d D U P C 1
S2A S 0.3879(5) 0.27453(19) 0.33150(11) 0.0425(6) Uani 0.856(4) 1 d D U P C 1
O3A O 0.3644(7) 0.1954(3) 0.35136(17) 0.0540(11) Uani 0.856(4) 1 d D U P C 1
O4A O 0.2418(8) 0.2909(4) 0.2955(2) 0.0578(13) Uani 0.856(4) 1 d D U P C 1
C23A C 0.5973(10) 0.2726(4) 0.2967(3) 0.0532(16) Uani 0.856(4) 1 d D U P C 1
F4A F 0.5694(7) 0.2046(3) 0.26264(17) 0.0761(13) Uani 0.856(4) 1 d D U P C 1
F5A F 0.7550(6) 0.2693(3) 0.32710(19) 0.0741(12) Uani 0.856(4) 1 d D U P C 1
F6A F 0.6323(10) 0.3428(4) 0.2751(2) 0.0698(15) Uani 0.856(4) 1 d D U P C 1
F1C F 0.155(3) 0.3605(18) 0.4179(8) 0.070(6) Uani 0.144(4) 1 d D U P C 2
F2C F 0.326(4) 0.4454(16) 0.4774(10) 0.083(7) Uani 0.144(4) 1 d D U P C 2
F3C F 0.308(4) 0.3131(17) 0.4788(9) 0.082(7) Uani 0.144(4) 1 d D U P C 2
C22C C 0.318(3) 0.3714(17) 0.4476(9) 0.059(6) Uani 0.144(4) 1 d D U P C 2
S1C S 0.528(3) 0.3733(12) 0.4145(6) 0.047(4) Uani 0.144(4) 1 d D U P C 2
O1C O 0.691(3) 0.385(2) 0.4519(10) 0.073(7) Uani 0.144(4) 1 d D U P C 2
O2C O 0.514(4) 0.4423(13) 0.3863(8) 0.055(6) Uani 0.144(4) 1 d D U P C 2
N3C N 0.496(3) 0.2829(13) 0.3828(7) 0.047(4) Uani 0.144(4) 1 d D U P C 2
S2C S 0.383(3) 0.2556(11) 0.3294(7) 0.050(4) Uani 0.144(4) 1 d D U P C 2
O3C O 0.338(4) 0.1644(12) 0.3206(10) 0.058(6) Uani 0.144(4) 1 d D U P C 2
O4C O 0.238(4) 0.3064(18) 0.3184(9) 0.045(6) Uani 0.144(4) 1 d D U P C 2
C23C C 0.559(4) 0.2821(17) 0.2862(8) 0.059(6) Uani 0.144(4) 1 d D U P C 2
F4C F 0.481(4) 0.2539(17) 0.2402(7) 0.073(5) Uani 0.144(4) 1 d D U P C 2
F5C F 0.713(4) 0.244(2) 0.2963(11) 0.081(5) Uani 0.144(4) 1 d D U P C 2
F6C F 0.621(5) 0.3650(15) 0.2895(12) 0.063(7) Uani 0.144(4) 1 d D U P C 2
F1B F 0.7875(7) 0.8044(3) 0.47616(17) 0.0725(12) Uani 0.868(4) 1 d D U P D 1
F2B F 0.6454(5) 0.8607(3) 0.41720(14) 0.0639(11) Uani 0.868(4) 1 d D U P D 1
F3B F 0.8185(6) 0.9409(3) 0.47905(16) 0.0668(12) Uani 0.868(4) 1 d D U P D 1
C22B C 0.8040(9) 0.8682(4) 0.4485(2) 0.0422(13) Uani 0.868(4) 1 d D U P D 1
S1B S 1.0186(4) 0.8687(2) 0.41577(10) 0.0370(5) Uani 0.868(4) 1 d D U P D 1
O1B O 1.1707(6) 0.8696(4) 0.45461(16) 0.0653(13) Uani 0.868(4) 1 d D U P D 1
O2B O 1.0194(6) 0.9410(2) 0.38948(15) 0.0495(10) Uani 0.868(4) 1 d D U P D 1
N3B N 0.9836(6) 0.7774(3) 0.38319(16) 0.0410(10) Uani 0.868(4) 1 d D U P D 1
S2B S 0.8760(4) 0.75587(18) 0.32863(11) 0.0416(6) Uani 0.868(4) 1 d D U P D 1
O3B O 0.7397(7) 0.8088(4) 0.31500(19) 0.0606(14) Uani 0.868(4) 1 d D U P D 1
O4B O 0.8227(8) 0.6641(3) 0.31993(19) 0.0736(15) Uani 0.868(4) 1 d D U P D 1
C23B C 1.0649(9) 0.7766(4) 0.2875(2) 0.0482(15) Uani 0.868(4) 1 d D U P D 1
F4B F 1.2161(8) 0.7423(5) 0.3011(2) 0.102(2) Uani 0.868(4) 1 d D U P D 1
F5B F 0.9959(7) 0.7465(3) 0.24164(14) 0.0826(15) Uani 0.868(4) 1 d D U P D 1
F6B F 1.1247(8) 0.8597(3) 0.28965(18) 0.0773(15) Uani 0.868(4) 1 d D U P D 1
F1D F 0.865(3) 0.8772(17) 0.5053(7) 0.061(6) Uani 0.132(4) 1 d D U P D 2
F2D F 0.729(4) 0.9327(14) 0.4481(9) 0.054(5) Uani 0.132(4) 1 d D U P D 2
F3D F 0.699(3) 0.7962(14) 0.4439(10) 0.062(6) Uani 0.132(4) 1 d D U P D 2
C22D C 0.819(3) 0.8688(17) 0.4569(9) 0.047(6) Uani 0.132(4) 1 d D U P D 2
S1D S 1.032(3) 0.8674(14) 0.4237(7) 0.048(4) Uani 0.132(4) 1 d D U P D 2
O1D O 1.106(4) 0.7943(17) 0.4381(10) 0.063(7) Uani 0.132(4) 1 d D U P D 2
O2D O 1.145(4) 0.9494(17) 0.4387(12) 0.078(8) Uani 0.132(4) 1 d D U P D 2
N3D N 0.938(4) 0.8575(14) 0.3676(7) 0.048(4) Uani 0.132(4) 1 d D U P D 2
S2D S 0.871(3) 0.7732(12) 0.3302(7) 0.047(4) Uani 0.132(4) 1 d D U P D 2
O3D O 0.719(4) 0.782(2) 0.2935(11) 0.057(8) Uani 0.132(4) 1 d D U P D 2
O4D O 0.856(3) 0.6960(13) 0.3526(9) 0.040(5) Uani 0.132(4) 1 d D U P D 2
C23D C 1.079(4) 0.7700(17) 0.2945(10) 0.056(6) Uani 0.132(4) 1 d D U P D 2
F4D F 1.237(4) 0.775(2) 0.3247(10) 0.071(6) Uani 0.132(4) 1 d D U P D 2
F5D F 1.064(4) 0.6998(17) 0.2644(11) 0.074(5) Uani 0.132(4) 1 d D U P D 2
F6D F 1.101(5) 0.8382(19) 0.2707(10) 0.075(6) Uani 0.132(4) 1 d D U P D 2

loop_
_atom_site_aniso_label
_atom_site_aniso_U_11
_atom_site_aniso_U_22
_atom_site_aniso_U_33
_atom_site_aniso_U_23
_atom_site_aniso_U_13
_atom_site_aniso_U_12
N1A 0.026(3) 0.043(4) 0.028(3) 0.005(3) 0.008(3) 0.006(3)
N2A 0.052(5) 0.036(4) 0.035(4) 0.009(3) 0.021(4) 0.001(3)
C1A 0.027(4) 0.038(4) 0.031(4) 0.007(3) 0.004(3) 0.006(3)
C2A 0.041(5) 0.048(5) 0.026(4) -0.005(3) 0.005(4) 0.009(5)
C3A 0.035(4) 0.039(4) 0.040(4) 0.003(4) 0.015(4) 0.001(3)
C4A 0.034(5) 0.065(8) 0.028(6) 0.005(5) 0.009(4) -0.002(5)
C5A 0.037(6) 0.039(6) 0.037(6) 0.008(6) 0.016(5) 0.002(5)
C6A 0.052(5) 0.061(5) 0.033(4) 0.016(4) 0.011(4) 0.008(4)
C7A 0.066(7) 0.050(5) 0.039(5) 0.011(4) 0.021(5) 0.010(5)
C8A 0.045(5) 0.039(4) 0.044(5) 0.013(4) 0.017(4) 0.016(4)
C9A 0.044(5) 0.039(4) 0.037(5) 0.007(3) 0.015(4) 0.009(4)
C10A 0.038(5) 0.034(4) 0.035(4) 0.006(3) 0.009(4) 0.011(4)
C11A 0.036(4) 0.044(5) 0.037(4) 0.007(4) 0.008(3) 0.005(3)
C12A 0.035(4) 0.039(4) 0.036(4) 0.009(3) 0.012(3) 0.008(3)
C13A 0.035(4) 0.043(5) 0.039(4) 0.007(4) 0.012(3) 0.001(3)
C14A 0.036(4) 0.044(5) 0.038(4) 0.008(4) 0.011(4) 0.011(4)
C15A 0.032(4) 0.045(5) 0.043(4) 0.007(4) 0.010(3) 0.001(3)
C16A 0.033(4) 0.043(4) 0.043(4) 0.012(4) 0.010(4) 0.009(4)
C17A 0.036(4) 0.049(5) 0.044(5) 0.007(4) 0.013(4) 0.000(4)
C18A 0.038(4) 0.047(5) 0.047(5) 0.012(4) 0.010(4) 0.008(4)
C19A 0.037(5) 0.053(6) 0.043(5) 0.003(4) 0.016(4) 0.001(4)
C20A 0.052(6) 0.071(6) 0.064(6) 0.013(5) 0.017(5) 0.016(5)
C21A 0.047(8) 0.089(14) 0.049(9) 0.015(8) 0.015(6) 0.007(8)
N1C 0.035(4) 0.050(5) 0.039(5) 0.009(4) 0.005(4) 0.011(4)
N2C 0.034(5) 0.050(6) 0.044(5) 0.013(4) 0.010(4) 0.006(4)
C1C 0.039(5) 0.039(5) 0.054(5) 0.010(4) 0.003(5) 0.003(4)
C2C 0.035(6) 0.051(7) 0.042(8) 0.003(6) 0.010(5) 0.003(5)
C3C 0.047(5) 0.058(6) 0.047(6) 0.002(5) 0.004(5) 0.007(5)
C4C 0.055(10) 0.052(8) 0.083(12) -0.011(9) -0.014(10) -0.004(8)
C5C 0.053(10) 0.076(16) 0.045(9) 0.021(9) 0.016(7) 0.027(10)
C6C 0.071(7) 0.038(5) 0.035(5) -0.002(4) 0.014(5) -0.003(5)
C7C 0.055(7) 0.051(6) 0.039(6) 0.002(5) 0.019(5) 0.001(6)
C8C 0.067(7) 0.043(5) 0.038(6) 0.008(5) 0.017(5) 0.009(6)
C9C 0.062(6) 0.044(6) 0.029(5) 0.005(4) 0.008(5) 0.021(5)
C10C 0.044(6) 0.046(5) 0.027(5) 0.005(4) 0.007(4) 0.013(5)
C11C 0.050(5) 0.039(5) 0.028(5) 0.005(4) 0.005(4) 0.015(4)
C12C 0.033(5) 0.040(5) 0.037(5) 0.004(4) 0.004(4) 0.007(4)
C13C 0.043(5) 0.041(5) 0.031(5) 0.011(4) 0.003(4) 0.016(4)
C14C 0.030(5) 0.041(5) 0.038(5) 0.006(4) 0.003(4) 0.010(4)
C15C 0.035(5) 0.042(5) 0.038(5) 0.005(4) 0.004(4) 0.015(4)
C16C 0.023(4) 0.041(5) 0.044(5) 0.007(4) 0.004(4) 0.008(4)
C17C 0.033(5) 0.038(5) 0.041(5) 0.008(4) 0.005(4) 0.013(4)
C18C 0.026(4) 0.039(5) 0.047(5) 0.006(4) 0.004(4) 0.008(4)
C19C 0.038(5) 0.042(6) 0.048(6) 0.009(4) 0.005(4) 0.015(4)
C20C 0.035(5) 0.054(6) 0.052(6) 0.004(5) 0.010(5) 0.002(5)
C21C 0.043(8) 0.079(12) 0.059(12) 0.025(8) 0.019(8) 0.022(7)
N1B 0.034(3) 0.041(4) 0.033(3) 0.009(3) 0.015(3) 0.006(3)
N2B 0.049(4) 0.045(4) 0.035(3) 0.006(3) 0.018(3) 0.005(3)
C1B 0.035(4) 0.036(4) 0.038(4) 0.007(3) 0.003(4) 0.004(3)
C2B 0.034(4) 0.050(4) 0.032(4) -0.005(3) 0.011(3) 0.003(3)
C3B 0.035(5) 0.055(6) 0.043(6) -0.005(4) 0.024(4) -0.001(4)
C4B 0.056(8) 0.054(7) 0.047(7) 0.001(6) 0.014(6) -0.012(6)
C5B 0.040(6) 0.054(9) 0.049(7) 0.009(7) 0.033(5) 0.010(6)
C6B 0.032(5) 0.043(5) 0.037(5) 0.000(4) 0.002(4) 0.004(4)
C7B 0.049(6) 0.045(5) 0.054(5) 0.011(4) 0.022(5) 0.005(5)
C8B 0.038(4) 0.031(4) 0.045(4) 0.010(3) 0.018(4) 0.011(3)
C9B 0.043(4) 0.036(4) 0.034(4) 0.008(3) 0.014(4) 0.005(3)
C10B 0.040(4) 0.031(4) 0.038(4) 0.007(3) 0.016(4) 0.011(3)
C11B 0.036(4) 0.042(4) 0.035(4) 0.005(3) 0.011(3) 0.007(3)
C12B 0.037(4) 0.040(4) 0.040(4) 0.007(3) 0.013(4) 0.010(3)
C13B 0.036(4) 0.044(4) 0.035(4) 0.010(3) 0.011(3) 0.006(3)
C14B 0.043(4) 0.044(4) 0.037(4) 0.006(3) 0.012(4) 0.010(4)
C15B 0.039(4) 0.049(4) 0.035(4) 0.009(3) 0.011(3) 0.005(3)
C16B 0.034(4) 0.048(4) 0.036(4) 0.006(3) 0.009(4) 0.010(4)
C17B 0.040(4) 0.045(4) 0.035(4) 0.009(3) 0.011(3) 0.003(3)
C18B 0.038(4) 0.047(4) 0.039(4) 0.007(3) 0.008(4) 0.008(4)
C19B 0.042(4) 0.046(5) 0.035(4) 0.009(4) 0.009(3) -0.001(4)
C20B 0.049(5) 0.060(5) 0.045(5) 0.008(4) 0.013(4) 0.012(4)
C21B 0.056(6) 0.081(10) 0.052(8) 0.019(6) 0.013(5) 0.005(6)
N1D 0.037(5) 0.052(5) 0.041(5) 0.013(4) 0.013(4) 0.008(4)
N2D 0.034(4) 0.048(5) 0.042(4) 0.009(4) 0.013(4) 0.008(4)
C1D 0.036(5) 0.049(6) 0.041(5) 0.010(4) 0.009(5) 0.002(4)
C2D 0.031(5) 0.046(6) 0.058(8) 0.008(5) 0.024(5) 0.003(5)
C3D 0.043(6) 0.045(6) 0.049(7) 0.008(6) 0.011(5) 0.004(5)
C4D 0.038(8) 0.074(10) 0.054(11) -0.013(8) 0.013(7) 0.001(7)
C5D 0.065(15) 0.060(11) 0.055(10) 0.029(8) 0.021(9) 0.010(10)
C6D 0.049(7) 0.057(7) 0.044(6) -0.004(5) 0.012(6) -0.015(6)
C7D 0.058(8) 0.059(6) 0.045(6) 0.008(5) 0.006(6) 0.004(7)
C8D 0.068(6) 0.055(6) 0.046(5) 0.007(5) 0.019(5) 0.013(5)
C9D 0.058(6) 0.048(6) 0.028(6) 0.001(5) 0.009(5) 0.010(5)
C10D 0.039(5) 0.043(5) 0.027(4) 0.000(4) 0.001(4) 0.009(4)
C11D 0.042(5) 0.041(5) 0.028(5) -0.003(4) -0.001(4) 0.010(4)
C12D 0.033(5) 0.039(5) 0.030(4) 0.002(4) -0.001(4) 0.007(4)
C13D 0.034(5) 0.043(5) 0.027(5) 0.003(4) -0.001(4) 0.010(4)
C14D 0.034(5) 0.041(5) 0.029(4) 0.008(4) -0.002(4) 0.009(4)
C15D 0.034(5) 0.045(5) 0.026(4) -0.001(4) 0.001(4) 0.013(4)
C16D 0.031(5) 0.037(5) 0.029(4) 0.004(4) -0.001(4) 0.007(4)
C17D 0.034(5) 0.036(5) 0.031(5) 0.003(4) 0.000(4) 0.010(4)
C18D 0.033(5) 0.032(4) 0.036(5) 0.004(4) -0.002(4) 0.004(4)
C19D 0.035(5) 0.038(5) 0.036(5) 0.006(4) 0.001(4) 0.008(4)
C20D 0.037(5) 0.050(6) 0.047(6) 0.005(5) 0.006(5) -0.001(5)
C21D 0.050(7) 0.070(11) 0.059(11) 0.023(8) 0.019(8) 0.014(7)
F1A 0.109(4) 0.084(3) 0.057(3) 0.018(2) 0.020(2) 0.062(3)
F2A 0.078(3) 0.075(3) 0.0352(18) 0.0094(17) 0.0157(17) 0.019(2)
F3A 0.053(2) 0.092(3) 0.073(3) -0.007(2) 0.021(2) -0.022(2)
C22A 0.049(3) 0.045(3) 0.041(3) 0.011(3) 0.019(2) 0.013(3)
S1A 0.0452(12) 0.0478(13) 0.0522(14) -0.0092(10) 0.0202(10) -0.0049(9)
O1A 0.069(3) 0.079(3) 0.066(3) -0.017(3) -0.008(2) 0.039(3)
O2A 0.084(4) 0.079(4) 0.094(4) -0.029(3) 0.041(3) -0.040(3)
N3A 0.084(3) 0.040(3) 0.042(3) -0.002(2) 0.028(2) 0.002(2)
S2A 0.0554(11) 0.0369(11) 0.0379(11) 0.0057(8) 0.0181(8) 0.0071(8)
O3A 0.074(3) 0.039(2) 0.047(2) 0.010(2) 0.008(2) -0.002(2)
O4A 0.057(3) 0.061(3) 0.059(3) 0.009(3) 0.011(3) 0.016(2)
C23A 0.057(4) 0.055(4) 0.052(3) -0.001(3) 0.024(3) 0.016(3)
F4A 0.086(3) 0.071(3) 0.069(3) -0.022(2) 0.033(2) 0.015(2)
F5A 0.060(2) 0.087(3) 0.077(3) 0.002(2) 0.011(2) 0.024(2)
F6A 0.086(3) 0.077(3) 0.057(3) 0.017(2) 0.039(3) 0.018(3)
F1C 0.080(13) 0.086(14) 0.049(11) 0.019(11) 0.024(10) 0.012(11)
F2C 0.107(16) 0.070(13) 0.069(14) -0.014(13) 0.025(13) 0.015(13)
F3C 0.101(15) 0.095(15) 0.052(12) 0.033(12) 0.015(11) 0.001(13)
C22C 0.066(10) 0.059(10) 0.053(10) 0.007(9) 0.010(9) 0.012(9)
S1C 0.046(6) 0.045(6) 0.053(7) 0.002(5) 0.007(5) 0.014(4)
O1C 0.056(13) 0.082(16) 0.068(14) -0.020(14) -0.004(12) 0.000(13)
O2C 0.069(13) 0.038(11) 0.058(12) 0.011(9) 0.020(11) -0.008(10)
N3C 0.058(8) 0.047(8) 0.039(8) 0.002(7) 0.012(7) 0.015(7)
S2C 0.060(6) 0.046(7) 0.040(6) -0.009(5) 0.007(5) 0.008(5)
O3C 0.078(15) 0.045(13) 0.054(13) 0.004(11) 0.021(12) 0.007(11)
O4C 0.038(11) 0.059(13) 0.040(12) -0.008(11) 0.009(11) 0.020(10)
C23C 0.064(10) 0.057(10) 0.056(10) -0.005(9) 0.023(9) 0.005(9)
F4C 0.089(11) 0.078(11) 0.052(9) -0.002(9) 0.029(9) 0.001(10)
F5C 0.086(10) 0.093(10) 0.071(10) 0.012(9) 0.025(9) 0.029(9)
F6C 0.067(12) 0.061(13) 0.055(13) 0.008(10) 0.033(10) -0.030(11)
F1B 0.097(3) 0.068(3) 0.063(3) 0.031(2) 0.040(2) 0.009(2)
F2B 0.0391(18) 0.092(3) 0.059(2) -0.001(2) 0.0157(16) 0.0067(18)
F3B 0.075(3) 0.060(2) 0.062(3) -0.017(2) 0.033(2) 0.000(2)
C22B 0.049(3) 0.041(3) 0.038(3) 0.006(2) 0.017(2) 0.006(2)
S1B 0.0358(10) 0.0419(10) 0.0319(9) -0.0006(7) 0.0079(7) 0.0028(8)
O1B 0.051(3) 0.097(4) 0.042(2) -0.012(2) -0.0080(19) 0.018(2)
O2B 0.062(2) 0.036(2) 0.053(2) 0.0094(17) 0.0256(19) -0.0023(17)
N3B 0.049(2) 0.040(2) 0.037(2) 0.0052(18) 0.0091(19) 0.0118(19)
S2B 0.0428(10) 0.0432(12) 0.0354(9) -0.0013(8) 0.0088(8) -0.0028(8)
O3B 0.044(3) 0.090(4) 0.046(3) -0.001(3) -0.001(2) 0.019(3)
O4B 0.108(4) 0.046(3) 0.059(3) -0.004(2) 0.027(3) -0.023(3)
C23B 0.054(3) 0.052(3) 0.038(3) -0.002(3) 0.018(3) 0.002(3)
F4B 0.082(3) 0.157(6) 0.093(4) 0.038(4) 0.046(3) 0.069(4)
F5B 0.090(3) 0.101(3) 0.040(2) -0.020(2) 0.022(2) -0.027(3)
F6B 0.095(3) 0.066(3) 0.061(3) -0.007(2) 0.037(3) -0.029(2)
F1D 0.070(12) 0.075(13) 0.047(11) 0.009(10) 0.022(10) 0.027(11)
F2D 0.073(13) 0.050(11) 0.049(11) 0.013(10) 0.021(10) 0.032(10)
F3D 0.044(11) 0.064(12) 0.065(13) -0.009(11) 0.028(10) -0.029(10)
C22D 0.046(10) 0.050(10) 0.047(10) 0.003(9) 0.020(9) 0.005(9)
S1D 0.047(7) 0.047(7) 0.052(7) -0.002(6) 0.019(6) 0.005(6)
O1D 0.048(12) 0.077(15) 0.065(14) 0.000(12) -0.017(11) 0.037(11)
O2D 0.064(14) 0.076(15) 0.087(16) -0.010(14) 0.023(13) -0.009(13)
N3D 0.052(8) 0.050(8) 0.043(8) 0.000(8) 0.023(7) 0.007(8)
S2D 0.057(6) 0.046(7) 0.043(6) 0.001(5) 0.030(5) 0.015(5)
O3D 0.045(14) 0.063(16) 0.063(17) 0.006(14) -0.003(14) 0.016(12)
O4D 0.054(12) 0.034(11) 0.036(11) 0.019(10) 0.004(10) 0.008(9)
C23D 0.058(10) 0.063(10) 0.047(10) -0.002(9) 0.022(9) 0.010(10)
F4D 0.062(10) 0.084(12) 0.071(11) 0.003(10) 0.041(10) 0.002(10)
F5D 0.074(10) 0.092(11) 0.065(11) -0.010(10) 0.042(9) 0.040(10)
F6D 0.096(12) 0.078(12) 0.046(11) 0.004(10) 0.016(11) -0.003(11)

loop_
_atom_type_symbol
_atom_type_description
_atom_type_scat_dispersion_real
_atom_type_scat_dispersion_imag
_atom_type_scat_source
C C 0.0181 0.0091 'International Tables Vol C Tables 4.2.6.8 and 6.1.1.4'
H H 0.0000 0.0000 'International Tables Vol C Tables 4.2.6.8 and 6.1.1.4'
N N 0.0311 0.0180 'International Tables Vol C Tables 4.2.6.8 and 6.1.1.4'
O O 0.0492 0.0322 'International Tables Vol C Tables 4.2.6.8 and 6.1.1.4'
S S 0.3331 0.5567 'International Tables Vol C Tables 4.2.6.8 and 6.1.1.4'
F F 0.0727 0.0534 'International Tables Vol C Tables 4.2.6.8 and 6.1.1.4'

loop_
_geom_angle_atom_site_label_1
_geom_angle_atom_site_label_2
_geom_angle_atom_site_label_3
_geom_angle
_geom_angle_site_symmetry_1
_geom_angle_site_symmetry_3
_geom_angle_publ_flag
C1A N1A C2A 109.5(7) . . ?
C1A N1A C5A 123.4(10) . . ?
C2A N1A C5A 127.1(10) . . ?
C1A N2A C3A 107.8(7) . . ?
C1A N2A C6A 139.8(8) . . ?
C3A N2A C6A 107.3(8) . . ?
N1A C1A C4A 126.0(8) . . ?
N2A C1A N1A 108.5(7) . . ?
N2A C1A C4A 125.4(8) . . ?
N1A C2A H2A 126.7 . . ?
C3A C2A N1A 106.6(8) . . ?
C3A C2A H2A 126.7 . . ?
N2A C3A H3A 126.2 . . ?
C2A C3A N2A 107.5(7) . . ?
C2A C3A H3A 126.2 . . ?
C1A C4A H4AA 109.5 . . ?
C1A C4A H4AB 109.5 . . ?
C1A C4A H4AC 109.5 . . ?
H4AA C4A H4AB 109.5 . . ?
H4AA C4A H4AC 109.5 . . ?
H4AB C4A H4AC 109.5 . . ?
N1A C5A H5AA 109.5 . . ?
N1A C5A H5AB 109.5 . . ?
N1A C5A H5AC 109.5 . . ?
H5AA C5A H5AB 109.5 . . ?
H5AA C5A H5AC 109.5 . . ?
H5AB C5A H5AC 109.5 . . ?
N2A C6A H6AA 108.5 . . ?
N2A C6A H6AB 108.5 . . ?
N2A C6A C7A 115.1(9) . . ?
H6AA C6A H6AB 107.5 . . ?
C7A C6A H6AA 108.5 . . ?
C7A C6A H6AB 108.5 . . ?
C6A C7A H7AA 109.7 . . ?
C6A C7A H7AB 109.7 . . ?
C6A C7A C8A 109.8(9) . . ?
H7AA C7A H7AB 108.2 . . ?
C8A C7A H7AA 109.7 . . ?
C8A C7A H7AB 109.7 . . ?
C7A C8A H8AA 107.9 . . ?
C7A C8A H8AB 107.9 . . ?
H8AA C8A H8AB 107.2 . . ?
C9A C8A C7A 117.7(8) . . ?
C9A C8A H8AA 107.9 . . ?
C9A C8A H8AB 107.9 . . ?
C8A C9A H9AA 108.9 . . ?
C8A C9A H9AB 108.9 . . ?
C8A C9A C10A 113.5(8) . . ?
H9AA C9A H9AB 107.7 . . ?
C10A C9A H9AA 108.9 . . ?
C10A C9A H9AB 108.9 . . ?
C9A C10A H10A 108.4 . . ?
C9A C10A H10B 108.4 . . ?
H10A C10A H10B 107.5 . . ?
C11A C10A C9A 115.3(7) . . ?
C11A C10A H10A 108.4 . . ?
C11A C10A H10B 108.4 . . ?
C10A C11A H11A 108.7 . . ?
C10A C11A H11B 108.7 . . ?
C10A C11A C12A 114.0(7) . . ?
H11A C11A H11B 107.6 . . ?
C12A C11A H11A 108.7 . . ?
C12A C11A H11B 108.7 . . ?
C11A C12A H12A 108.5 . . ?
C11A C12A H12B 108.5 . . ?
H12A C12A H12B 107.5 . . ?
C13A C12A C11A 115.0(7) . . ?
C13A C12A H12A 108.5 . . ?
C13A C12A H12B 108.5 . . ?
C12A C13A H13A 108.7 . . ?
C12A C13A H13B 108.7 . . ?
C12A C13A C14A 114.3(8) . . ?
H13A C13A H13B 107.6 . . ?
C14A C13A H13A 108.7 . . ?
C14A C13A H13B 108.7 . . ?
C13A C14A H14A 108.6 . . ?
C13A C14A H14B 108.6 . . ?
C13A C14A C15A 114.7(7) . . ?
H14A C14A H14B 107.6 . . ?
C15A C14A H14A 108.6 . . ?
C15A C14A H14B 108.6 . . ?
C14A C15A H15A 108.7 . . ?
C14A C15A H15B 108.7 . . ?
H15A C15A H15B 107.6 . . ?
C16A C15A C14A 114.1(8) . . ?
C16A C15A H15A 108.7 . . ?
C16A C15A H15B 108.7 . . ?
C15A C16A H16A 108.5 . . ?
C15A C16A H16B 108.5 . . ?
C15A C16A C17A 115.1(7) . . ?
H16A C16A H16B 107.5 . . ?
C17A C16A H16A 108.5 . . ?
C17A C16A H16B 108.5 . . ?
C16A C17A H17A 108.8 . . ?
C16A C17A H17B 108.8 . . ?
H17A C17A H17B 107.6 . . ?
C18A C17A C16A 114.0(8) . . ?
C18A C17A H17A 108.8 . . ?
C18A C17A H17B 108.8 . . ?
C17A C18A H18A 108.3 . . ?
C17A C18A H18B 108.3 . . ?
C17A C18A C19A 116.1(8) . . ?
H18A C18A H18B 107.4 . . ?
C19A C18A H18A 108.3 . . ?
C19A C18A H18B 108.3 . . ?
C18A C19A H19A 108.6 . . ?
C18A C19A H19B 108.6 . . ?
H19A C19A H19B 107.6 . . ?
C20A C19A C18A 114.5(9) . . ?
C20A C19A H19A 108.6 . . ?
C20A C19A H19B 108.6 . . ?
C19A C20A H20A 108.4 . . ?
C19A C20A H20B 108.4 . . ?
C19A C20A C21A 115.4(12) . . ?
H20A C20A H20B 107.5 . . ?
C21A C20A H20A 108.4 . . ?
C21A C20A H20B 108.4 . . ?
C20A C21A H21A 109.5 . . ?
C20A C21A H21B 109.5 . . ?
C20A C21A H21C 109.5 . . ?
H21A C21A H21B 109.5 . . ?
H21A C21A H21C 109.5 . . ?
H21B C21A H21C 109.5 . . ?
C1C N1C C2C 109.2(9) . . ?
C1C N1C C5C 125.3(16) . . ?
C2C N1C C5C 125.3(16) . . ?
C1C N2C C3C 108.2(8) . . ?
C1C N2C C6C 150.4(10) . . ?
C6C N2C C3C 99.1(9) . . ?
N1C C1C C4C 123.9(11) . . ?
N2C C1C N1C 108.8(9) . . ?
N2C C1C C4C 127.2(11) . . ?
N1C C2C H2C 127.1 . . ?
C3C C2C N1C 105.8(10) . . ?
C3C C2C H2C 127.1 . . ?
N2C C3C H3C 126.0 . . ?
C2C C3C N2C 107.9(10) . . ?
C2C C3C H3C 126.0 . . ?
C1C C4C H4CA 109.5 . . ?
C1C C4C H4CB 109.5 . . ?
C1C C4C H4CC 109.5 . . ?
H4CA C4C H4CB 109.5 . . ?
H4CA C4C H4CC 109.5 . . ?
H4CB C4C H4CC 109.5 . . ?
N1C C5C H5CA 109.5 . . ?
N1C C5C H5CB 109.5 . . ?
N1C C5C H5CC 109.5 . . ?
H5CA C5C H5CB 109.5 . . ?
H5CA C5C H5CC 109.5 . . ?
H5CB C5C H5CC 109.5 . . ?
N2C C6C H6CA 104.1 . . ?
N2C C6C H6CB 104.1 . . ?
N2C C6C C7C 132.4(10) . . ?
H6CA C6C H6CB 105.5 . . ?
C7C C6C H6CA 104.1 . . ?
C7C C6C H6CB 104.1 . . ?
C6C C7C H7CA 109.5 . . ?
C6C C7C H7CB 109.5 . . ?
C6C C7C C8C 110.5(10) . . ?
H7CA C7C H7CB 108.1 . . ?
C8C C7C H7CA 109.5 . . ?
C8C C7C H7CB 109.5 . . ?
C7C C8C H8CA 109.9 . . ?
C7C C8C H8CB 109.9 . . ?
H8CA C8C H8CB 108.3 . . ?
C9C C8C C7C 108.7(10) . . ?
C9C C8C H8CA 109.9 . . ?
C9C C8C H8CB 109.9 . . ?
C8C C9C H9CA 108.9 . . ?
C8C C9C H9CB 108.9 . . ?
C8C C9C C10C 113.5(9) . . ?
H9CA C9C H9CB 107.7 . . ?
C10C C9C H9CA 108.9 . . ?
C10C C9C H9CB 108.9 . . ?
C9C C10C H10C 109.6 . . ?
C9C C10C H10D 109.6 . . ?
C9C C10C C11C 110.3(9) . . ?
H10C C10C H10D 108.1 . . ?
C11C C10C H10C 109.6 . . ?
C11C C10C H10D 109.6 . . ?
C10C C11C H11C 109.2 . . ?
C10C C11C H11D 109.2 . . ?
H11C C11C H11D 107.9 . . ?
C12C C11C C10C 111.9(8) . . ?
C12C C11C H11C 109.2 . . ?
C12C C11C H11D 109.2 . . ?
C11C C12C H12C 109.3 . . ?
C11C C12C H12D 109.3 . . ?
H12C C12C H12D 107.9 . . ?
C13C C12C C11C 111.7(8) . . ?
C13C C12C H12C 109.3 . . ?
C13C C12C H12D 109.3 . . ?
C12C C13C H13C 109.0 . . ?
C12C C13C H13D 109.0 . . ?
C12C C13C C14C 112.9(8) . . ?
H13C C13C H13D 107.8 . . ?
C14C C13C H13C 109.0 . . ?
C14C C13C H13D 109.0 . . ?
C13C C14C H14C 109.2 . . ?
C13C C14C H14D 109.2 . . ?
C13C C14C C15C 111.9(8) . . ?
H14C C14C H14D 107.9 . . ?
C15C C14C H14C 109.2 . . ?
C15C C14C H14D 109.2 . . ?
C14C C15C H15C 109.2 . . ?
C14C C15C H15D 109.2 . . ?
C14C C15C C16C 112.1(8) . . ?
H15C C15C H15D 107.9 . . ?
C16C C15C H15C 109.2 . . ?
C16C C15C H15D 109.2 . . ?
C15C C16C H16C 108.9 . . ?
C15C C16C H16D 108.9 . . ?
H16C C16C H16D 107.7 . . ?
C17C C16C C15C 113.4(8) . . ?
C17C C16C H16C 108.9 . . ?
C17C C16C H16D 108.9 . . ?
C16C C17C H17C 109.0 . . ?
C16C C17C H17D 109.0 . . ?
C16C C17C C18C 113.1(8) . . ?
H17C C17C H17D 107.8 . . ?
C18C C17C H17C 109.0 . . ?
C18C C17C H17D 109.0 . . ?
C17C C18C H18C 108.6 . . ?
C17C C18C H18D 108.6 . . ?
H18C C18C H18D 107.6 . . ?
C19C C18C C17C 114.6(9) . . ?
C19C C18C H18C 108.6 . . ?
C19C C18C H18D 108.6 . . ?
C18C C19C H19C 108.7 . . ?
C18C C19C H19D 108.7 . . ?
H19C C19C H19D 107.6 . . ?
C20C C19C C18C 114.2(10) . . ?
C20C C19C H19C 108.7 . . ?
C20C C19C H19D 108.7 . . ?
C19C C20C H20C 108.9 . . ?
C19C C20C H20D 108.9 . . ?
C19C C20C C21C 113.2(14) . . ?
H20C C20C H20D 107.7 . . ?
C21C C20C H20C 108.9 . . ?
C21C C20C H20D 108.9 . . ?
C20C C21C H21D 109.5 . . ?
C20C C21C H21E 109.5 . . ?
C20C C21C H21F 109.5 . . ?
H21D C21C H21E 109.5 . . ?
H21D C21C H21F 109.5 . . ?
H21E C21C H21F 109.5 . . ?
C1B N1B C2B 108.4(6) . . ?
C1B N1B C5B 125.3(11) . . ?
C2B N1B C5B 126.2(11) . . ?
C1B N2B C3B 108.5(7) . . ?
C1B N2B C6B 132.1(8) . . ?
C3B N2B C6B 119.3(8) . . ?
N1B C1B C4B 125.6(8) . . ?
N2B C1B N1B 108.6(7) . . ?
N2B C1B C4B 125.8(8) . . ?
N1B C2B H2B 126.5 . . ?
C3B C2B N1B 106.9(8) . . ?
C3B C2B H2B 126.5 . . ?
N2B C3B H3B 126.2 . . ?
C2B C3B N2B 107.5(9) . . ?
C2B C3B H3B 126.2 . . ?
C1B C4B H4BA 109.5 . . ?
C1B C4B H4BB 109.5 . . ?
C1B C4B H4BC 109.5 . . ?
H4BA C4B H4BB 109.5 . . ?
H4BA C4B H4BC 109.5 . . ?
H4BB C4B H4BC 109.5 . . ?
N1B C5B H5BA 109.5 . . ?
N1B C5B H5BB 109.5 . . ?
N1B C5B H5BC 109.5 . . ?
H5BA C5B H5BB 109.5 . . ?
H5BA C5B H5BC 109.5 . . ?
H5BB C5B H5BC 109.5 . . ?
N2B C6B H6BA 107.3 . . ?
N2B C6B H6BB 107.3 . . ?
H6BA C6B H6BB 106.9 . . ?
C7B C6B N2B 120.3(9) . . ?
C7B C6B H6BA 107.3 . . ?
C7B C6B H6BB 107.3 . . ?
C6B C7B H7BA 108.5 . . ?
C6B C7B H7BB 108.5 . . ?
C6B C7B C8B 115.1(9) . . ?
H7BA C7B H7BB 107.5 . . ?
C8B C7B H7BA 108.5 . . ?
C8B C7B H7BB 108.5 . . ?
C7B C8B H8BA 107.9 . . ?
C7B C8B H8BB 107.9 . . ?
H8BA C8B H8BB 107.2 . . ?
C9B C8B C7B 117.5(7) . . ?
C9B C8B H8BA 107.9 . . ?
C9B C8B H8BB 107.9 . . ?
C8B C9B H9BA 109.1 . . ?
C8B C9B H9BB 109.1 . . ?
C8B C9B C10B 112.3(7) . . ?
H9BA C9B H9BB 107.9 . . ?
C10B C9B H9BA 109.1 . . ?
C10B C9B H9BB 109.1 . . ?
C9B C10B H10E 108.7 . . ?
C9B C10B H10F 108.7 . . ?
H10E C10B H10F 107.6 . . ?
C11B C10B C9B 114.4(6) . . ?
C11B C10B H10E 108.7 . . ?
C11B C10B H10F 108.7 . . ?
C10B C11B H11E 109.1 . . ?
C10B C11B H11F 109.1 . . ?
C10B C11B C12B 112.5(7) . . ?
H11E C11B H11F 107.8 . . ?
C12B C11B H11E 109.1 . . ?
C12B C11B H11F 109.1 . . ?
C11B C12B H12E 108.8 . . ?
C11B C12B H12F 108.8 . . ?
H12E C12B H12F 107.6 . . ?
C13B C12B C11B 114.0(7) . . ?
C13B C12B H12E 108.8 . . ?
C13B C12B H12F 108.8 . . ?
C12B C13B H13E 108.9 . . ?
C12B C13B H13F 108.9 . . ?
C12B C13B C14B 113.5(7) . . ?
H13E C13B H13F 107.7 . . ?
C14B C13B H13E 108.9 . . ?
C14B C13B H13F 108.9 . . ?
C13B C14B H14E 108.8 . . ?
C13B C14B H14F 108.8 . . ?
H14E C14B H14F 107.6 . . ?
C15B C14B C13B 114.0(7) . . ?
C15B C14B H14E 108.8 . . ?
C15B C14B H14F 108.8 . . ?
C14B C15B H15E 108.9 . . ?
C14B C15B H15F 108.9 . . ?
H15E C15B H15F 107.7 . . ?
C16B C15B C14B 113.3(7) . . ?
C16B C15B H15E 108.9 . . ?
C16B C15B H15F 108.9 . . ?
C15B C16B H16E 108.7 . . ?
C15B C16B H16F 108.7 . . ?
H16E C16B H16F 107.6 . . ?
C17B C16B C15B 114.2(7) . . ?
C17B C16B H16E 108.7 . . ?
C17B C16B H16F 108.7 . . ?
C16B C17B H17E 109.0 . . ?
C16B C17B H17F 109.0 . . ?
H17E C17B H17F 107.8 . . ?
C18B C17B C16B 113.0(7) . . ?
C18B C17B H17E 109.0 . . ?
C18B C17B H17F 109.0 . . ?
C17B C18B H18E 108.6 . . ?
C17B C18B H18F 108.6 . . ?
C17B C18B C19B 114.7(7) . . ?
H18E C18B H18F 107.6 . . ?
C19B C18B H18E 108.6 . . ?
C19B C18B H18F 108.6 . . ?
C18B C19B H19E 109.0 . . ?
C18B C19B H19F 109.0 . . ?
H19E C19B H19F 107.8 . . ?
C20B C19B C18B 113.1(8) . . ?
C20B C19B H19E 109.0 . . ?
C20B C19B H19F 109.0 . . ?
C19B C20B H20E 108.8 . . ?
C19B C20B H20F 108.8 . . ?
C19B C20B C21B 114.0(10) . . ?
H20E C20B H20F 107.6 . . ?
C21B C20B H20E 108.8 . . ?
C21B C20B H20F 108.8 . . ?
C20B C21B H21G 109.5 . . ?
C20B C21B H21H 109.5 . . ?
C20B C21B H21I 109.5 . . ?
H21G C21B H21H 109.5 . . ?
H21G C21B H21I 109.5 . . ?
H21H C21B H21I 109.5 . . ?
C1D N1D C2D 109.4(8) . . ?
C1D N1D C5D 123.7(15) . . ?
C2D N1D C5D 126.8(15) . . ?
C1D N2D C3D 110.2(8) . . ?
C1D N2D C6D 130.7(10) . . ?
C3D N2D C6D 118.8(10) . . ?
N1D C1D C4D 125.3(10) . . ?
N2D C1D N1D 107.1(9) . . ?
N2D C1D C4D 127.7(11) . . ?
N1D C2D H2D 127.0 . . ?
C3D C2D N1D 106.0(10) . . ?
C3D C2D H2D 127.0 . . ?
N2D C3D H3D 126.4 . . ?
C2D C3D N2D 107.1(10) . . ?
C2D C3D H3D 126.4 . . ?
C1D C4D H4DA 109.5 . . ?
C1D C4D H4DB 109.5 . . ?
C1D C4D H4DC 109.5 . . ?
H4DA C4D H4DB 109.5 . . ?
H4DA C4D H4DC 109.5 . . ?
H4DB C4D H4DC 109.5 . . ?
N1D C5D H5DA 109.5 . . ?
N1D C5D H5DB 109.5 . . ?
N1D C5D H5DC 109.5 . . ?
H5DA C5D H5DB 109.5 . . ?
H5DA C5D H5DC 109.5 . . ?
H5DB C5D H5DC 109.5 . . ?
N2D C6D H6DA 110.2 . . ?
N2D C6D H6DB 110.2 . . ?
N2D C6D C7D 107.7(12) . . ?
H6DA C6D H6DB 108.5 . . ?
C7D C6D H6DA 110.2 . . ?
C7D C6D H6DB 110.2 . . ?
C6D C7D H7DA 109.6 . . ?
C6D C7D H7DB 109.6 . . ?
C6D C7D C8D 110.3(12) . . ?
H7DA C7D H7DB 108.1 . . ?
C8D C7D H7DA 109.6 . . ?
C8D C7D H7DB 109.6 . . ?
C7D C8D H8DA 108.1 . . ?
C7D C8D H8DB 108.1 . . ?
C7D C8D C9D 116.9(11) . . ?
H8DA C8D H8DB 107.3 . . ?
C9D C8D H8DA 108.1 . . ?
C9D C8D H8DB 108.1 . . ?
C8D C9D H9DA 108.8 . . ?
C8D C9D H9DB 108.8 . . ?
C8D C9D C10D 114.0(9) . . ?
H9DA C9D H9DB 107.6 . . ?
C10D C9D H9DA 108.8 . . ?
C10D C9D H9DB 108.8 . . ?
C9D C10D H10G 108.6 . . ?
C9D C10D H10H 108.6 . . ?
H10G C10D H10H 107.6 . . ?
C11D C10D C9D 114.7(9) . . ?
C11D C10D H10G 108.6 . . ?
C11D C10D H10H 108.6 . . ?
C10D C11D H11G 108.8 . . ?
C10D C11D H11H 108.8 . . ?
C10D C11D C12D 113.7(8) . . ?
H11G C11D H11H 107.7 . . ?
C12D C11D H11G 108.8 . . ?
C12D C11D H11H 108.8 . . ?
C11D C12D H12G 108.7 . . ?
C11D C12D H12H 108.7 . . ?
H12G C12D H12H 107.6 . . ?
C13D C12D C11D 114.4(8) . . ?
C13D C12D H12G 108.7 . . ?
C13D C12D H12H 108.7 . . ?
C12D C13D H13G 108.8 . . ?
C12D C13D H13H 108.8 . . ?
H13G C13D H13H 107.7 . . ?
C14D C13D C12D 113.9(8) . . ?
C14D C13D H13G 108.8 . . ?
C14D C13D H13H 108.8 . . ?
C13D C14D H14G 108.8 . . ?
C13D C14D H14H 108.8 . . ?
C13D C14D C15D 113.7(8) . . ?
H14G C14D H14H 107.7 . . ?
C15D C14D H14G 108.8 . . ?
C15D C14D H14H 108.8 . . ?
C14D C15D H15G 108.9 . . ?
C14D C15D H15H 108.9 . . ?
C14D C15D C16D 113.6(8) . . ?
H15G C15D H15H 107.7 . . ?
C16D C15D H15G 108.9 . . ?
C16D C15D H15H 108.9 . . ?
C15D C16D H16G 108.6 . . ?
C15D C16D H16H 108.6 . . ?
H16G C16D H16H 107.6 . . ?
C17D C16D C15D 114.6(8) . . ?
C17D C16D H16G 108.6 . . ?
C17D C16D H16H 108.6 . . ?
C16D C17D H17G 108.8 . . ?
C16D C17D H17H 108.8 . . ?
C16D C17D C18D 113.9(8) . . ?
H17G C17D H17H 107.7 . . ?
C18D C17D H17G 108.8 . . ?
C18D C17D H17H 108.8 . . ?
C17D C18D H18G 108.5 . . ?
C17D C18D H18H 108.5 . . ?
C17D C18D C19D 115.2(8) . . ?
H18G C18D H18H 107.5 . . ?
C19D C18D H18G 108.5 . . ?
C19D C18D H18H 108.5 . . ?
C18D C19D H19G 108.6 . . ?
C18D C19D H19H 108.6 . . ?
H19G C19D H19H 107.6 . . ?
C20D C19D C18D 114.4(8) . . ?
C20D C19D H19G 108.6 . . ?
C20D C19D H19H 108.6 . . ?
C19D C20D H20G 108.7 . . ?
C19D C20D H20H 108.7 . . ?
C19D C20D C21D 114.1(11) . . ?
H20G C20D H20H 107.6 . . ?
C21D C20D H20G 108.7 . . ?
C21D C20D H20H 108.7 . . ?
C20D C21D H21J 109.5 . . ?
C20D C21D H21K 109.5 . . ?
C20D C21D H21L 109.5 . . ?
H21J C21D H21K 109.5 . . ?
H21J C21D H21L 109.5 . . ?
H21K C21D H21L 109.5 . . ?
F1A C22A F2A 107.3(5) . . ?
F1A C22A F3A 108.9(6) . . ?
F1A C22A S1A 112.4(4) . . ?
F2A C22A S1A 110.3(4) . . ?
F3A C22A F2A 107.2(5) . . ?
F3A C22A S1A 110.6(4) . . ?
O1A S1A C22A 104.5(3) . . ?
O1A S1A N3A 117.2(3) . . ?
O2A S1A C22A 104.1(4) . . ?
O2A S1A O1A 118.3(5) . . ?
O2A S1A N3A 108.8(4) . . ?
N3A S1A C22A 101.4(3) . . ?
S1A N3A S2A 126.0(4) . . ?
N3A S2A C23A 101.1(3) . . ?
O3A S2A N3A 117.1(3) . . ?
O3A S2A O4A 119.0(4) . . ?
O3A S2A C23A 105.3(4) . . ?
O4A S2A N3A 108.5(4) . . ?
O4A S2A C23A 103.2(4) . . ?
F4A C23A S2A 110.5(5) . . ?
F4A C23A F5A 108.1(6) . . ?
F4A C23A F6A 109.4(6) . . ?
F5A C23A S2A 110.7(5) . . ?
F6A C23A S2A 111.4(5) . . ?
F6A C23A F5A 106.6(6) . . ?
F1C C22C F2C 107(2) . . ?
F1C C22C F3C 109(2) . . ?
F1C C22C S1C 113.6(17) . . ?
F2C C22C S1C 110.7(18) . . ?
F3C C22C F2C 103(2) . . ?
F3C C22C S1C 113.0(17) . . ?
O1C S1C C22C 106.2(16) . . ?
O1C S1C N3C 112.5(17) . . ?
O2C S1C C22C 102.8(14) . . ?
O2C S1C O1C 115.8(19) . . ?
O2C S1C N3C 114.3(16) . . ?
N3C S1C C22C 103.5(14) . . ?
S1C N3C S2C 127.8(16) . . ?
N3C S2C C23C 105.1(14) . . ?
O3C S2C N3C 109.1(17) . . ?
O3C S2C C23C 104.1(15) . . ?
O4C S2C N3C 113.1(16) . . ?
O4C S2C O3C 119.7(19) . . ?
O4C S2C C23C 104.1(16) . . ?
F4C C23C S2C 109.3(16) . . ?
F4C C23C F5C 109(2) . . ?
F5C C23C S2C 109.7(18) . . ?
F6C C23C S2C 113.1(18) . . ?
F6C C23C F4C 109(2) . . ?
F6C C23C F5C 107(2) . . ?
F1B C22B F3B 107.1(5) . . ?
F1B C22B S1B 110.9(4) . . ?
F2B C22B F1B 108.7(6) . . ?
F2B C22B F3B 108.2(5) . . ?
F2B C22B S1B 111.9(4) . . ?
F3B C22B S1B 109.9(4) . . ?
O1B S1B C22B 103.8(3) . . ?
O1B S1B N3B 108.2(3) . . ?
O2B S1B C22B 104.2(3) . . ?
O2B S1B O1B 118.5(4) . . ?
O2B S1B N3B 116.5(3) . . ?
N3B S1B C22B 103.6(3) . . ?
S2B N3B S1B 125.5(3) . . ?
N3B S2B C23B 105.1(3) . . ?
O3B S2B N3B 116.5(3) . . ?
O3B S2B O4B 119.4(4) . . ?
O3B S2B C23B 104.6(4) . . ?
O4B S2B N3B 106.2(3) . . ?
O4B S2B C23B 103.3(3) . . ?
F4B C23B S2B 111.4(5) . . ?
F4B C23B F6B 106.2(6) . . ?
F5B C23B S2B 109.5(4) . . ?
F5B C23B F4B 110.4(6) . . ?
F5B C23B F6B 108.3(6) . . ?
F6B C23B S2B 110.9(4) . . ?
F1D C22D F3D 107(2) . . ?
F1D C22D S1D 111.8(16) . . ?
F2D C22D F1D 106(2) . . ?
F2D C22D F3D 109(2) . . ?
F2D C22D S1D 112.4(17) . . ?
F3D C22D S1D 110.3(17) . . ?
O1D S1D C22D 103.0(16) . . ?
O1D S1D O2D 118(2) . . ?
O1D S1D N3D 115.0(17) . . ?
O2D S1D C22D 105.0(16) . . ?
O2D S1D N3D 111.9(19) . . ?
N3D S1D C22D 101.1(14) . . ?
S2D N3D S1D 128.6(18) . . ?
N3D S2D C23D 101.7(14) . . ?
O3D S2D N3D 112.2(19) . . ?
O3D S2D O4D 117.9(19) . . ?
O3D S2D C23D 103.3(17) . . ?
O4D S2D N3D 114.6(17) . . ?
O4D S2D C23D 104.6(15) . . ?
F4D C23D S2D 110.3(18) . . ?
F4D C23D F6D 106(2) . . ?
F5D C23D S2D 112.4(17) . . ?
F5D C23D F4D 107(2) . . ?
F5D C23D F6D 112(2) . . ?
F6D C23D S2D 109.1(19) . . ?

loop_
_geom_bond_atom_site_label_1
_geom_bond_atom_site_label_2
_geom_bond_distance
_geom_bond_site_symmetry_2
_geom_bond_publ_flag
N1A C1A 1.335(9) . ?
N1A C2A 1.366(11) . ?
N1A C5A 1.484(12) . ?
N2A C1A 1.329(9) . ?
N2A C3A 1.392(10) . ?
N2A C6A 1.458(10) . ?
C1A C4A 1.470(12) . ?
C2A H2A 0.9500 . ?
C2A C3A 1.352(11) . ?
C3A H3A 0.9500 . ?
C4A H4AA 0.9800 . ?
C4A H4AB 0.9800 . ?
C4A H4AC 0.9800 . ?
C5A H5AA 0.9800 . ?
C5A H5AB 0.9800 . ?
C5A H5AC 0.9800 . ?
C6A H6AA 0.9900 . ?
C6A H6AB 0.9900 . ?
C6A C7A 1.488(11) . ?
C7A H7AA 0.9900 . ?
C7A H7AB 0.9900 . ?
C7A C8A 1.525(11) . ?
C8A H8AA 0.9900 . ?
C8A H8AB 0.9900 . ?
C8A C9A 1.497(10) . ?
C9A H9AA 0.9900 . ?
C9A H9AB 0.9900 . ?
C9A C10A 1.521(10) . ?
C10A H10A 0.9900 . ?
C10A H10B 0.9900 . ?
C10A C11A 1.515(10) . ?
C11A H11A 0.9900 . ?
C11A H11B 0.9900 . ?
C11A C12A 1.522(10) . ?
C12A H12A 0.9900 . ?
C12A H12B 0.9900 . ?
C12A C13A 1.512(10) . ?
C13A H13A 0.9900 . ?
C13A H13B 0.9900 . ?
C13A C14A 1.517(10) . ?
C14A H14A 0.9900 . ?
C14A H14B 0.9900 . ?
C14A C15A 1.527(10) . ?
C15A H15A 0.9900 . ?
C15A H15B 0.9900 . ?
C15A C16A 1.510(10) . ?
C16A H16A 0.9900 . ?
C16A H16B 0.9900 . ?
C16A C17A 1.517(10) . ?
C17A H17A 0.9900 . ?
C17A H17B 0.9900 . ?
C17A C18A 1.502(10) . ?
C18A H18A 0.9900 . ?
C18A H18B 0.9900 . ?
C18A C19A 1.516(11) . ?
C19A H19A 0.9900 . ?
C19A H19B 0.9900 . ?
C19A C20A 1.483(11) . ?
C20A H20A 0.9900 . ?
C20A H20B 0.9900 . ?
C20A C21A 1.519(14) . ?
C21A H21A 0.9800 . ?
C21A H21B 0.9800 . ?
C21A H21C 0.9800 . ?
N1C C1C 1.318(10) . ?
N1C C2C 1.404(13) . ?
N1C C5C 1.477(14) . ?
N2C C1C 1.294(11) . ?
N2C C3C 1.412(12) . ?
N2C C6C 1.365(11) . ?
C1C C4C 1.465(13) . ?
C2C H2C 0.9500 . ?
C2C C3C 1.306(13) . ?
C3C H3C 0.9500 . ?
C4C H4CA 0.9800 . ?
C4C H4CB 0.9800 . ?
C4C H4CC 0.9800 . ?
C5C H5CA 0.9800 . ?
C5C H5CB 0.9800 . ?
C5C H5CC 0.9800 . ?
C6C H6CA 0.9900 . ?
C6C H6CB 0.9900 . ?
C6C C7C 1.431(12) . ?
C7C H7CA 0.9900 . ?
C7C H7CB 0.9900 . ?
C7C C8C 1.547(12) . ?
C8C H8CA 0.9900 . ?
C8C H8CB 0.9900 . ?
C8C C9C 1.508(13) . ?
C9C H9CA 0.9900 . ?
C9C H9CB 0.9900 . ?
C9C C10C 1.529(11) . ?
C10C H10C 0.9900 . ?
C10C H10D 0.9900 . ?
C10C C11C 1.538(12) . ?
C11C H11C 0.9900 . ?
C11C H11D 0.9900 . ?
C11C C12C 1.538(11) . ?
C12C H12C 0.9900 . ?
C12C H12D 0.9900 . ?
C12C C13C 1.532(11) . ?
C13C H13C 0.9900 . ?
C13C H13D 0.9900 . ?
C13C C14C 1.534(11) . ?
C14C H14C 0.9900 . ?
C14C H14D 0.9900 . ?
C14C C15C 1.538(11) . ?
C15C H15C 0.9900 . ?
C15C H15D 0.9900 . ?
C15C C16C 1.539(11) . ?
C16C H16C 0.9900 . ?
C16C H16D 0.9900 . ?
C16C C17C 1.526(11) . ?
C17C H17C 0.9900 . ?
C17C H17D 0.9900 . ?
C17C C18C 1.527(11) . ?
C18C H18C 0.9900 . ?
C18C H18D 0.9900 . ?
C18C C19C 1.522(12) . ?
C19C H19C 0.9900 . ?
C19C H19D 0.9900 . ?
C19C C20C 1.512(12) . ?
C20C H20C 0.9900 . ?
C20C H20D 0.9900 . ?
C20C C21C 1.520(16) . ?
C21C H21D 0.9800 . ?
C21C H21E 0.9800 . ?
C21C H21F 0.9800 . ?
N1B C1B 1.340(9) . ?
N1B C2B 1.374(9) . ?
N1B C5B 1.473(13) . ?
N2B C1B 1.331(9) . ?
N2B C3B 1.371(12) . ?
N2B C6B 1.459(10) . ?
C1B C4B 1.471(11) . ?
C2B H2B 0.9500 . ?
C2B C3B 1.355(10) . ?
C3B H3B 0.9500 . ?
C4B H4BA 0.9800 . ?
C4B H4BB 0.9800 . ?
C4B H4BC 0.9800 . ?
C5B H5BA 0.9800 . ?
C5B H5BB 0.9800 . ?
C5B H5BC 0.9800 . ?
C6B H6BA 0.9900 . ?
C6B H6BB 0.9900 . ?
C6B C7B 1.437(11) . ?
C7B H7BA 0.9900 . ?
C7B H7BB 0.9900 . ?
C7B C8B 1.512(10) . ?
C8B H8BA 0.9900 . ?
C8B H8BB 0.9900 . ?
C8B C9B 1.502(9) . ?
C9B H9BA 0.9900 . ?
C9B H9BB 0.9900 . ?
C9B C10B 1.533(10) . ?
C10B H10E 0.9900 . ?
C10B H10F 0.9900 . ?
C10B C11B 1.519(9) . ?
C11B H11E 0.9900 . ?
C11B H11F 0.9900 . ?
C11B C12B 1.532(9) . ?
C12B H12E 0.9900 . ?
C12B H12F 0.9900 . ?
C12B C13B 1.516(9) . ?
C13B H13E 0.9900 . ?
C13B H13F 0.9900 . ?
C13B C14B 1.526(10) . ?
C14B H14E 0.9900 . ?
C14B H14F 0.9900 . ?
C14B C15B 1.526(10) . ?
C15B H15E 0.9900 . ?
C15B H15F 0.9900 . ?
C15B C16B 1.523(10) . ?
C16B H16E 0.9900 . ?
C16B H16F 0.9900 . ?
C16B C17B 1.522(10) . ?
C17B H17E 0.9900 . ?
C17B H17F 0.9900 . ?
C17B C18B 1.519(10) . ?
C18B H18E 0.9900 . ?
C18B H18F 0.9900 . ?
C18B C19B 1.527(10) . ?
C19B H19E 0.9900 . ?
C19B H19F 0.9900 . ?
C19B C20B 1.502(10) . ?
C20B H20E 0.9900 . ?
C20B H20F 0.9900 . ?
C20B C21B 1.525(12) . ?
C21B H21G 0.9800 . ?
C21B H21H 0.9800 . ?
C21B H21I 0.9800 . ?
N1D C1D 1.335(11) . ?
N1D C2D 1.395(13) . ?
N1D C5D 1.476(15) . ?
N2D C1D 1.311(11) . ?
N2D C3D 1.382(12) . ?
N2D C6D 1.441(12) . ?
C1D C4D 1.475(14) . ?
C2D H2D 0.9500 . ?
C2D C3D 1.335(12) . ?
C3D H3D 0.9500 . ?
C4D H4DA 0.9800 . ?
C4D H4DB 0.9800 . ?
C4D H4DC 0.9800 . ?
C5D H5DA 0.9800 . ?
C5D H5DB 0.9800 . ?
C5D H5DC 0.9800 . ?
C6D H6DA 0.9900 . ?
C6D H6DB 0.9900 . ?
C6D C7D 1.458(14) . ?
C7D H7DA 0.9900 . ?
C7D H7DB 0.9900 . ?
C7D C8D 1.502(13) . ?
C8D H8DA 0.9900 . ?
C8D H8DB 0.9900 . ?
C8D C9D 1.503(13) . ?
C9D H9DA 0.9900 . ?
C9D H9DB 0.9900 . ?
C9D C10D 1.532(11) . ?
C10D H10G 0.9900 . ?
C10D H10H 0.9900 . ?
C10D C11D 1.525(12) . ?
C11D H11G 0.9900 . ?
C11D H11H 0.9900 . ?
C11D C12D 1.536(11) . ?
C12D H12G 0.9900 . ?
C12D H12H 0.9900 . ?
C12D C13D 1.521(11) . ?
C13D H13G 0.9900 . ?
C13D H13H 0.9900 . ?
C13D C14D 1.520(11) . ?
C14D H14G 0.9900 . ?
C14D H14H 0.9900 . ?
C14D C15D 1.525(11) . ?
C15D H15G 0.9900 . ?
C15D H15H 0.9900 . ?
C15D C16D 1.527(11) . ?
C16D H16G 0.9900 . ?
C16D H16H 0.9900 . ?
C16D C17D 1.513(11) . ?
C17D H17G 0.9900 . ?
C17D H17H 0.9900 . ?
C17D C18D 1.514(11) . ?
C18D H18G 0.9900 . ?
C18D H18H 0.9900 . ?
C18D C19D 1.522(11) . ?
C19D H19G 0.9900 . ?
C19D H19H 0.9900 . ?
C19D C20D 1.505(12) . ?
C20D H20G 0.9900 . ?
C20D H20H 0.9900 . ?
C20D C21D 1.523(14) . ?
C21D H21J 0.9800 . ?
C21D H21K 0.9800 . ?
C21D H21L 0.9800 . ?
F1A C22A 1.303(7) . ?
F2A C22A 1.322(7) . ?
F3A C22A 1.314(7) . ?
C22A S1A 1.812(6) . ?
S1A O1A 1.420(6) . ?
S1A O2A 1.414(6) . ?
S1A N3A 1.565(6) . ?
N3A S2A 1.579(5) . ?
S2A O3A 1.411(5) . ?
S2A O4A 1.416(5) . ?
S2A C23A 1.836(6) . ?
C23A F4A 1.311(7) . ?
C23A F5A 1.325(8) . ?
C23A F6A 1.315(8) . ?
F1C C22C 1.314(19) . ?
F2C C22C 1.333(19) . ?
F3C C22C 1.318(19) . ?
C22C S1C 1.808(17) . ?
S1C O1C 1.425(18) . ?
S1C O2C 1.408(17) . ?
S1C N3C 1.554(17) . ?
N3C S2C 1.561(17) . ?
S2C O3C 1.416(17) . ?
S2C O4C 1.412(17) . ?
S2C C23C 1.833(17) . ?
C23C F4C 1.311(19) . ?
C23C F5C 1.33(2) . ?
C23C F6C 1.308(19) . ?
F1B C22B 1.321(7) . ?
F2B C22B 1.314(7) . ?
F3B C22B 1.322(7) . ?
C22B S1B 1.831(5) . ?
S1B O1B 1.420(5) . ?
S1B O2B 1.411(5) . ?
S1B N3B 1.575(5) . ?
N3B S2B 1.568(5) . ?
S2B O3B 1.407(5) . ?
S2B O4B 1.430(5) . ?
S2B C23B 1.842(6) . ?
C23B F4B 1.301(8) . ?
C23B F5B 1.298(7) . ?
C23B F6B 1.313(7) . ?
F1D C22D 1.306(19) . ?
F2D C22D 1.299(19) . ?
F3D C22D 1.31(2) . ?
C22D S1D 1.830(17) . ?
S1D O1D 1.408(18) . ?
S1D O2D 1.414(18) . ?
S1D N3D 1.577(17) . ?
N3D S2D 1.561(17) . ?
S2D O3D 1.416(17) . ?
S2D O4D 1.417(17) . ?
S2D C23D 1.846(17) . ?
C23D F4D 1.300(19) . ?
C23D F5D 1.283(19) . ?
C23D F6D 1.313(19) . ?

loop_
_geom_torsion_atom_site_label_1
_geom_torsion_atom_site_label_2
_geom_torsion_atom_site_label_3
_geom_torsion_atom_site_label_4
_geom_torsion
_geom_torsion_site_symmetry_1
_geom_torsion_site_symmetry_2
_geom_torsion_site_symmetry_3
_geom_torsion_site_symmetry_4
_geom_torsion_publ_flag
N1A C2A C3A N2A 0.3(14) . . . . ?
N2A C6A C7A C8A 165.8(10) . . . . ?
C1A N1A C2A C3A 0.4(13) . . . . ?
C1A N2A C3A C2A -0.8(13) . . . . ?
C1A N2A C6A C7A 116.4(16) . . . . ?
C2A N1A C1A N2A -0.9(11) . . . . ?
C2A N1A C1A C4A -179.3(11) . . . . ?
C3A N2A C1A N1A 1.0(11) . . . . ?
C3A N2A C1A C4A 179.5(10) . . . . ?
C3A N2A C6A C7A -93.7(12) . . . . ?
C5A N1A C1A N2A 179.6(16) . . . . ?
C5A N1A C1A C4A 1(2) . . . . ?
C5A N1A C2A C3A 179.9(17) . . . . ?
C6A N2A C1A N1A 150.8(13) . . . . ?
C6A N2A C1A C4A -31(2) . . . . ?
C6A N2A C3A C2A -160.9(10) . . . . ?
C6A C7A C8A C9A -168.8(10) . . . . ?
C7A C8A C9A C10A -179.7(10) . . . . ?
C8A C9A C10A C11A -174.6(9) . . . . ?
C9A C10A C11A C12A 178.6(8) . . . . ?
C10A C11A C12A C13A 179.2(8) . . . . ?
C11A C12A C13A C14A 179.7(8) . . . . ?
C12A C13A C14A C15A 179.4(8) . . . . ?
C13A C14A C15A C16A -179.8(8) . . . . ?
C14A C15A C16A C17A 179.2(8) . . . . ?
C15A C16A C17A C18A 179.8(8) . . . . ?
C16A C17A C18A C19A 179.4(9) . . . . ?
C17A C18A C19A C20A -179.5(10) . . . . ?
C18A C19A C20A C21A 179.2(15) . . . . ?
N1C C2C C3C N2C -3.3(18) . . . . ?
N2C C6C C7C C8C 179.5(15) . . . . ?
C1C N1C C2C C3C 3.4(18) . . . . ?
C1C N2C C3C C2C 2.3(17) . . . . ?
C1C N2C C6C C7C 13(4) . . . . ?
C2C N1C C1C N2C -2.0(15) . . . . ?
C2C N1C C1C C4C -177.5(15) . . . . ?
C3C N2C C1C N1C -0.1(14) . . . . ?
C3C N2C C1C C4C 175.3(14) . . . . ?
C3C N2C C6C C7C 170.7(18) . . . . ?
C5C N1C C1C N2C -177(2) . . . . ?
C5C N1C C1C C4C 7(3) . . . . ?
C5C N1C C2C C3C 178(2) . . . . ?
C6C N2C C1C N1C 157(2) . . . . ?
C6C N2C C1C C4C -28(3) . . . . ?
C6C N2C C3C C2C -166.3(14) . . . . ?
C6C C7C C8C C9C -171.6(13) . . . . ?
C7C C8C C9C C10C -176.6(12) . . . . ?
C8C C9C C10C C11C 179.8(11) . . . . ?
C9C C10C C11C C12C 179.2(9) . . . . ?
C10C C11C C12C C13C -179.2(9) . . . . ?
C11C C12C C13C C14C -179.7(9) . . . . ?
C12C C13C C14C C15C 179.5(9) . . . . ?
C13C C14C C15C C16C -178.2(9) . . . . ?
C14C C15C C16C C17C -179.4(9) . . . . ?
C15C C16C C17C C18C -179.1(9) . . . . ?
C16C C17C C18C C19C 179.7(9) . . . . ?
C17C C18C C19C C20C -178.4(9) . . . . ?
C18C C19C C20C C21C -178.8(15) . . . . ?
N1B C2B C3B N2B 1.0(17) . . . . ?
N2B C6B C7B C8B 162.0(9) . . . . ?
C1B N1B C2B C3B -1.1(13) . . . . ?
C1B N2B C3B C2B -0.6(17) . . . . ?
C1B N2B C6B C7B 108.0(12) . . . . ?
C2B N1B C1B N2B 0.7(10) . . . . ?
C2B N1B C1B C4B -179.3(10) . . . . ?
C3B N2B C1B N1B -0.1(12) . . . . ?
C3B N2B C1B C4B 179.9(12) . . . . ?
C3B N2B C6B C7B -77.7(15) . . . . ?
C5B N1B C1B N2B -176.9(17) . . . . ?
C5B N1B C1B C4B 3(2) . . . . ?
C5B N1B C2B C3B 176.5(19) . . . . ?
C6B N2B C1B N1B 174.7(9) . . . . ?
C6B N2B C1B C4B -5.3(16) . . . . ?
C6B N2B C3B C2B -176.2(11) . . . . ?
C6B C7B C8B C9B -163.7(9) . . . . ?
C7B C8B C9B C10B 169.1(9) . . . . ?
C8B C9B C10B C11B -177.4(8) . . . . ?
C9B C10B C11B C12B 179.4(8) . . . . ?
C10B C11B C12B C13B 179.3(7) . . . . ?
C11B C12B C13B C14B -179.4(7) . . . . ?
C12B C13B C14B C15B 178.8(8) . . . . ?
C13B C14B C15B C16B -179.7(8) . . . . ?
C14B C15B C16B C17B 178.7(8) . . . . ?
C15B C16B C17B C18B 179.1(7) . . . . ?
C16B C17B C18B C19B 178.9(8) . . . . ?
C17B C18B C19B C20B 179.4(8) . . . . ?
C18B C19B C20B C21B -179.5(10) . . . . ?
N1D C2D C3D N2D -2.9(17) . . . . ?
N2D C6D C7D C8D -156.6(12) . . . . ?
C1D N1D C2D C3D 3.7(16) . . . . ?
C1D N2D C3D C2D 1.2(16) . . . . ?
C1D N2D C6D C7D -92.6(17) . . . . ?
C2D N1D C1D N2D -2.9(14) . . . . ?
C2D N1D C1D C4D 177.4(17) . . . . ?
C3D N2D C1D N1D 1.1(14) . . . . ?
C3D N2D C1D C4D -179.3(17) . . . . ?
C3D N2D C6D C7D 92.9(15) . . . . ?
C5D N1D C1D N2D 179(2) . . . . ?
C5D N1D C1D C4D -1(3) . . . . ?
C5D N1D C2D C3D -178(3) . . . . ?
C6D N2D C1D N1D -173.8(13) . . . . ?
C6D N2D C1D C4D 6(2) . . . . ?
C6D N2D C3D C2D 176.9(13) . . . . ?
C6D C7D C8D C9D -96.0(16) . . . . ?
C7D C8D C9D C10D -166.5(12) . . . . ?
C8D C9D C10D C11D 174.5(11) . . . . ?
C9D C10D C11D C12D -177.7(10) . . . . ?
C10D C11D C12D C13D 179.9(9) . . . . ?
C11D C12D C13D C14D -179.7(9) . . . . ?
C12D C13D C14D C15D -179.0(9) . . . . ?
C13D C14D C15D C16D -178.0(9) . . . . ?
C14D C15D C16D C17D -179.1(9) . . . . ?
C15D C16D C17D C18D -178.8(9) . . . . ?
C16D C17D C18D C19D 179.5(9) . . . . ?
C17D C18D C19D C20D -178.9(9) . . . . ?
C18D C19D C20D C21D -179.2(11) . . . . ?
F1A C22A S1A O1A 175.9(5) . . . . ?
F1A C22A S1A O2A 51.1(6) . . . . ?
F1A C22A S1A N3A -61.8(6) . . . . ?
F2A C22A S1A O1A 56.2(5) . . . . ?
F2A C22A S1A O2A -68.6(6) . . . . ?
F2A C22A S1A N3A 178.5(4) . . . . ?
F3A C22A S1A O1A -62.2(5) . . . . ?
F3A C22A S1A O2A 173.1(6) . . . . ?
F3A C22A S1A N3A 60.1(5) . . . . ?
C22A S1A N3A S2A -96.4(5) . . . . ?
S1A N3A S2A O3A 12.1(6) . . . . ?
S1A N3A S2A O4A 150.2(4) . . . . ?
S1A N3A S2A C23A -101.7(5) . . . . ?
O1A S1A N3A S2A 16.6(6) . . . . ?
O2A S1A N3A S2A 154.3(5) . . . . ?
N3A S2A C23A F4A 179.1(5) . . . . ?
N3A S2A C23A F5A 59.4(6) . . . . ?
N3A S2A C23A F6A -59.1(6) . . . . ?
O3A S2A C23A F4A 56.8(6) . . . . ?
O3A S2A C23A F5A -62.9(5) . . . . ?
O3A S2A C23A F6A 178.6(5) . . . . ?
O4A S2A C23A F4A -68.7(6) . . . . ?
O4A S2A C23A F5A 171.6(5) . . . . ?
O4A S2A C23A F6A 53.2(6) . . . . ?
F1C C22C S1C O1C -179(2) . . . . ?
F1C C22C S1C O2C 58(2) . . . . ?
F1C C22C S1C N3C -61(2) . . . . ?
F2C C22C S1C O1C 61(3) . . . . ?
F2C C22C S1C O2C -62(2) . . . . ?
F2C C22C S1C N3C 179(2) . . . . ?
F3C C22C S1C O1C -55(3) . . . . ?
F3C C22C S1C O2C -177(2) . . . . ?
F3C C22C S1C N3C 64(2) . . . . ?
C22C S1C N3C S2C 87(2) . . . . ?
S1C N3C S2C O3C -162(2) . . . . ?
S1C N3C S2C O4C -26(3) . . . . ?
S1C N3C S2C C23C 87(2) . . . . ?
O1C S1C N3C S2C -158(2) . . . . ?
O2C S1C N3C S2C -24(3) . . . . ?
N3C S2C C23C F4C 174(2) . . . . ?
N3C S2C C23C F5C 55(2) . . . . ?
N3C S2C C23C F6C -64(2) . . . . ?
O3C S2C C23C F4C 60(3) . . . . ?
O3C S2C C23C F5C -60(2) . . . . ?
O3C S2C C23C F6C -179(2) . . . . ?
O4C S2C C23C F4C -67(2) . . . . ?
O4C S2C C23C F5C 174(2) . . . . ?
O4C S2C C23C F6C 55(3) . . . . ?
F1B C22B S1B O1B -53.5(6) . . . . ?
F1B C22B S1B O2B -178.2(5) . . . . ?
F1B C22B S1B N3B 59.4(5) . . . . ?
F2B C22B S1B O1B -175.1(5) . . . . ?
F2B C22B S1B O2B 60.2(5) . . . . ?
F2B C22B S1B N3B -62.2(5) . . . . ?
F3B C22B S1B O1B 64.6(5) . . . . ?
F3B C22B S1B O2B -60.1(5) . . . . ?
F3B C22B S1B N3B 177.6(5) . . . . ?
C22B S1B N3B S2B 89.2(4) . . . . ?
S1B N3B S2B O3B -25.9(5) . . . . ?
S1B N3B S2B O4B -161.6(4) . . . . ?
S1B N3B S2B C23B 89.3(4) . . . . ?
O1B S1B N3B S2B -161.0(4) . . . . ?
O2B S1B N3B S2B -24.5(5) . . . . ?
N3B S2B C23B F4B 46.7(6) . . . . ?
N3B S2B C23B F5B 169.1(5) . . . . ?
N3B S2B C23B F6B -71.4(6) . . . . ?
O3B S2B C23B F4B 169.9(5) . . . . ?
O3B S2B C23B F5B -67.7(6) . . . . ?
O3B S2B C23B F6B 51.8(6) . . . . ?
O4B S2B C23B F4B -64.4(6) . . . . ?
O4B S2B C23B F5B 58.0(6) . . . . ?
O4B S2B C23B F6B 177.4(5) . . . . ?
F1D C22D S1D O1D 61(2) . . . . ?
F1D C22D S1D O2D -63(3) . . . . ?
F1D C22D S1D N3D -180(2) . . . . ?
F2D C22D S1D O1D -180(2) . . . . ?
F2D C22D S1D O2D 56(3) . . . . ?
F2D C22D S1D N3D -61(2) . . . . ?
F3D C22D S1D O1D -58(2) . . . . ?
F3D C22D S1D O2D 177(2) . . . . ?
F3D C22D S1D N3D 61(2) . . . . ?
C22D S1D N3D S2D -94(2) . . . . ?
S1D N3D S2D O3D 153(2) . . . . ?
S1D N3D S2D O4D 15(3) . . . . ?
S1D N3D S2D C23D -98(2) . . . . ?
O1D S1D N3D S2D 16(3) . . . . ?
O2D S1D N3D S2D 155(2) . . . . ?
N3D S2D C23D F4D 54(2) . . . . ?
N3D S2D C23D F5D 173(2) . . . . ?
N3D S2D C23D F6D -63(2) . . . . ?
O3D S2D C23D F4D 170(2) . . . . ?
O3D S2D C23D F5D -70(3) . . . . ?
O3D S2D C23D F6D 54(3) . . . . ?
O4D S2D C23D F4D -66(2) . . . . ?
O4D S2D C23D F5D 54(3) . . . . ?
O4D S2D C23D F6D 178(2) . . . . ?
